data_7001029
loop_
_publ_author_name
'Shuvaev, Konstantin V.'
'Abedin, Tareque S. M.'
'McClary, Corey A.'
'Dawe, Louise N.'
'Collins, Julie L.'
'Thompson, Laurence K.'

_publ_section_title
;
 Ligand directed self-assembly vs. metal ion coordination
 algorithm---when does the ligand or the metal take control?
;
_journal_issue 16
_journal_name_full 'Dalton Transactions'
_journal_page_first 2926
_journal_page_last 2939
_journal_paper_doi 10.1039/b818939k
_journal_year 2009
_chemical_formula_moiety '[(C18 H14 O2 N10)8 Cu12 Na1.525] (N O3)9.525 (H2 O)8.3'
_chemical_formula_sum 'C144 H128.6 Cu12 N89.525 Na1.525 O52.875'
_chemical_formula_weight 4756.76
_chemical_name_systematic
;
?
;
_space_group_IT_number 2
_symmetry_cell_setting triclinic
_symmetry_Int_Tables_number 2
_symmetry_space_group_name_Hall '-P 1'
_symmetry_space_group_name_H-M 'P -1'
_atom_sites_solution_hydrogens geom
_atom_sites_solution_primary direct
_atom_sites_solution_secondary difmap
_audit_creation_method SHELXL-97
_cell_angle_alpha 95.631(2)
_cell_angle_beta 101.818(2)
_cell_angle_gamma 101.020(3)
_cell_formula_units_Z 2
_cell_length_a 20.114(3)
_cell_length_b 21.693(3)
_cell_length_c 24.540(3)
_cell_measurement_reflns_used 33130
_cell_measurement_temperature 138(2)
_cell_measurement_theta_max 30.6692
_cell_measurement_theta_min 2.5401
_cell_volume 10182(2)
_computing_cell_refinement 'CrystalClear (Rigaku/MSC Inc., 2005)'
_computing_data_collection 'CrystalClear (Rigaku/MSC Inc., 2005)'
_computing_data_reduction 'CrystalClear (Rigaku/MSC Inc., 2005)'
_computing_molecular_graphics 'CrystalStructure3.7.0(Rigaku/MSC Inc.,2005)'
_computing_publication_material 'CrystalStructure3.7.0(Rigaku/MSC Inc.,2005)'
_computing_structure_refinement 'SHELXL-97 (Sheldrick, 1997)'
_computing_structure_solution 'SHELXS-97 (Sheldrick, 1990)'
_diffrn_ambient_temperature 138(2)
_diffrn_detector_area_resol_mean 14.63
_diffrn_measured_fraction_theta_full 0.995
_diffrn_measured_fraction_theta_max 0.995
_diffrn_measurement_device_type 'Rigaku Saturn'
_diffrn_measurement_method \w
_diffrn_radiation_monochromator graphite
_diffrn_radiation_source 'fine-focus sealed tube'
_diffrn_radiation_type MoK\a
_diffrn_radiation_wavelength 0.71075
_diffrn_reflns_av_R_equivalents 0.0629
_diffrn_reflns_av_sigmaI/netI 0.0850
_diffrn_reflns_limit_h_max 25
_diffrn_reflns_limit_h_min -25
_diffrn_reflns_limit_k_max 27
_diffrn_reflns_limit_k_min -26
_diffrn_reflns_limit_l_max 30
_diffrn_reflns_limit_l_min -30
_diffrn_reflns_number 100148
_diffrn_reflns_theta_full 26.50
_diffrn_reflns_theta_max 26.50
_diffrn_reflns_theta_min 2.51
_exptl_absorpt_coefficient_mu 1.327
_exptl_absorpt_correction_T_max 0.9271
_exptl_absorpt_correction_T_min 0.7913
_exptl_absorpt_correction_type numerical
_exptl_absorpt_process_details '(T. Higashi, 2000)'
_exptl_crystal_colour Brown
_exptl_crystal_density_diffrn 1.551
_exptl_crystal_density_method 'not measured'
_exptl_crystal_description Prism
_exptl_crystal_F_000 4814.14
_exptl_crystal_size_max 0.25
_exptl_crystal_size_mid 0.15
_exptl_crystal_size_min 0.14
_refine_diff_density_max 2.589
_refine_diff_density_min -1.173
_refine_diff_density_rms 0.193
_refine_ls_extinction_method none
_refine_ls_goodness_of_fit_ref 1.446
_refine_ls_hydrogen_treatment constr
_refine_ls_matrix_type full
_refine_ls_number_parameters 2702
_refine_ls_number_reflns 42008
_refine_ls_number_restraints 18
_refine_ls_restrained_S_all 1.447
_refine_ls_R_factor_all 0.1788
_refine_ls_R_factor_gt 0.1466
_refine_ls_shift/su_max 0.006
_refine_ls_shift/su_mean 0.001
_refine_ls_structure_factor_coef Fsqd
_refine_ls_weighting_details 'calc w=1/[\s^2^(Fo^2^)+(0.2000P)^2^+0.0000P] where P=(Fo^2^+2Fc^2^)/3'
_refine_ls_weighting_scheme calc
_refine_ls_wR_factor_gt 0.4067
_refine_ls_wR_factor_ref 0.4339
_reflns_number_gt 29615
_reflns_number_total 42008
_reflns_threshold_expression >2sigma(I)
_cod_data_source_file b818939k.txt
_cod_data_source_block Compound10-Unsqueezed
_cod_depositor_comments
;
The following automatic conversions were performed:
'_exptl_absorpt_correction_type' value 'Numerical' changed to 'numerical'
according to '/home/saulius/struct/CIF-dictionaries/cif_core.dic'
dictionary named 'cif_core.dic' version 2.4.1 from 2010-06-29.

Automatic conversion script
Id: cif_fix_enum 1527 2010-12-29 10:47:43Z saulius 
;
_cod_original_formula_sum 'C144 H128.60 Cu12 N89.525 Na1.525 O52.875'
_cod_database_code 7001029

loop_
_symmetry_equiv_pos_as_xyz
'x, y, z'
'-x, -y, -z'

loop_
_atom_site_label
_atom_site_type_symbol
_atom_site_fract_x
_atom_site_fract_y
_atom_site_fract_z
_atom_site_U_iso_or_equiv
_atom_site_adp_type
_atom_site_occupancy
_atom_site_symmetry_multiplicity
_atom_site_calc_flag
_atom_site_refinement_flags
_atom_site_disorder_assembly
_atom_site_disorder_group
Cu1 Cu 0.62836(7) 0.42511(6) 0.11877(5) 0.0532(3) Uani 1 1 d . . .
Cu2 Cu 0.70897(7) 0.30964(6) 0.02090(5) 0.0492(3) Uani 1 1 d . . .
Cu3 Cu 0.84344(6) 0.26297(6) -0.05238(5) 0.0479(3) Uani 1 1 d . . .
Cu4 Cu 1.02234(7) 0.28013(7) -0.07507(5) 0.0566(3) Uani 1 1 d . . .
Cu5 Cu 1.10170(6) 0.27188(6) 0.07792(5) 0.0458(3) Uani 1 1 d . . .
Cu6 Cu 1.12882(6) 0.18669(5) 0.20628(4) 0.0432(3) Uani 1 1 d . . .
Cu7 Cu 1.11900(6) 0.04302(5) 0.29303(5) 0.0458(3) Uani 1 1 d . . .
Cu8 Cu 0.92180(6) 0.01831(5) 0.30327(5) 0.0451(3) Uani 1 1 d . . .
Cu9 Cu 0.77665(6) 0.05658(5) 0.36991(5) 0.0439(3) Uani 1 1 d . . .
Cu10 Cu 0.68840(7) 0.15557(6) 0.47455(5) 0.0537(3) Uani 1 1 d . . .
Cu11 Cu 0.73589(7) 0.29969(7) 0.40155(6) 0.0600(4) Uani 1 1 d . . .
Cu12 Cu 0.71268(7) 0.39269(7) 0.27795(6) 0.0601(4) Uani 1 1 d . . .
Na1 Na 0.7957(7) 0.2804(7) 0.1742(6) 0.049(3) Uani 0.25 1 d P . .
Na2 Na 0.9194(16) 0.2452(14) 0.1119(12) 0.050(7) Uiso 0.13 1 d P . .
Na3 Na 0.8104(4) 0.2062(4) 0.2826(3) 0.0515(18) Uani 0.50 1 d P . .
Na4 Na 0.9374(3) 0.1777(3) 0.2246(2) 0.0448(12) Uani 0.65 1 d P . .
O1 O 0.7000(4) 0.3922(3) 0.0747(3) 0.0520(17) Uani 1 1 d . . .
O2 O 0.9360(3) 0.3125(3) -0.0511(3) 0.0505(16) Uani 1 1 d . . .
O3 O 0.7844(4) 0.3604(4) 0.2472(4) 0.078(2) Uani 1 1 d . . .
O4 O 1.0217(3) 0.2983(3) 0.1007(3) 0.0508(16) Uani 1 1 d . . .
O5 O 0.8057(4) 0.2673(4) 0.3688(3) 0.065(2) Uani 1 1 d . . .
O6 O 1.0510(3) 0.2114(3) 0.2326(3) 0.0530(16) Uani 1 1 d . . .
O7 O 0.7664(3) 0.1208(3) 0.4417(3) 0.0475(15) Uani 1 1 d . . .
O8 O 1.0210(3) 0.0514(3) 0.3322(2) 0.0468(15) Uani 1 1 d . . .
O9 O 0.6438(4) 0.3797(3) 0.1965(3) 0.0560(17) Uani 1 1 d . . .
O10 O 0.6764(4) 0.2191(3) 0.4082(3) 0.0509(16) Uani 1 1 d . . .
O11 O 0.7311(3) 0.2642(3) 0.0855(3) 0.0532(17) Uani 1 1 d . . .
O12 O 0.7674(3) 0.1070(3) 0.3090(3) 0.0477(15) Uani 1 1 d . . .
O13 O 0.8678(4) 0.2250(3) 0.0161(3) 0.0544(17) Uani 1 1 d . . .
O14 O 0.9149(4) 0.0744(3) 0.2442(3) 0.0521(16) Uani 1 1 d . . .
O15 O 1.0537(4) 0.2353(3) 0.0023(2) 0.0466(15) Uani 1 1 d . . .
O16 O 1.1019(3) 0.0897(3) 0.2260(3) 0.0457(14) Uani 1 1 d . . .
O17 O 1.4379(6) 0.3341(6) 0.3628(6) 0.154(6) Uani 1 1 d . . .
O18 O 1.4773(8) 0.2724(8) 0.4150(8) 0.167(6) Uani 1 1 d . . .
O19 O 1.5063(6) 0.2833(8) 0.3368(7) 0.184(9) Uani 1 1 d . . .
O20 O 1.2599(9) 0.4877(9) 0.1328(8) 0.179(8) Uani 1 1 d . . .
O21 O 1.3651(7) 0.4709(6) 0.1504(6) 0.130(4) Uani 1 1 d . . .
O22 O 1.3074(7) 0.4551(6) 0.0643(6) 0.121(4) Uani 1 1 d . . .
O23 O 0.7558(7) 0.1038(9) -0.3113(5) 0.171(7) Uani 1 1 d . . .
O24 O 0.6547(6) 0.0899(8) -0.3044(5) 0.149(6) Uani 1 1 d . . .
O25 O 0.7380(5) 0.0982(5) -0.2306(4) 0.094(3) Uani 1 1 d . . .
O26 O 0.8579(7) -0.0559(7) -0.0473(6) 0.136(4) Uiso 1 1 d D . .
O27 O 0.8261(10) -0.0281(9) 0.0259(7) 0.202(7) Uiso 1 1 d D . .
O28 O 0.8751(8) -0.1056(7) 0.0259(6) 0.151(5) Uiso 1 1 d D . .
O29 O 0.4661(9) -0.2077(8) 0.2787(7) 0.171(6) Uiso 1 1 d D . .
O30 O 0.5471(8) -0.2085(8) 0.3413(7) 0.173(6) Uiso 1 1 d D . .
O31 O 0.4925(8) -0.2980(7) 0.2971(6) 0.155(5) Uiso 1 1 d D . .
O32 O 0.8022(9) -0.2903(8) 0.2644(7) 0.166(6) Uiso 1 1 d D . .
O33 O 0.9122(9) -0.2535(8) 0.2631(7) 0.171(6) Uiso 1 1 d D . .
O34 O 0.8509(11) -0.1989(10) 0.2420(9) 0.228(9) Uiso 1 1 d D . .
O35 O 0.4580(5) -0.1129(5) 0.3735(4) 0.090(3) Uani 1 1 d . . .
O36 O 1.0522(8) 0.0383(7) 0.4714(6) 0.088(4) Uiso 0.65 1 d P . .
O37 O 0.5171(4) 0.0249(4) 0.2477(3) 0.074(2) Uani 1 1 d . . .
O38 O 0.9728(7) 0.0326(6) 0.4915(5) 0.121(4) Uiso 1 1 d . . .
O39 O 0.8566(6) -0.1009(5) 0.1347(5) 0.107(3) Uani 1 1 d . . .
O40 O 0.4533(5) 0.0819(5) 0.1625(4) 0.103(3) Uani 1 1 d . . .
O41 O 0.3774(6) 0.2153(8) -0.0759(8) 0.140(7) Uani 0.75 1 d P . .
O42 O 0.5340(7) -0.1277(7) 0.1817(5) 0.097(4) Uani 0.70 1 d P . .
O43 O 0.5706(6) 0.0900(5) -0.2313(4) 0.109(3) Uani 1 1 d . . .
O44 O 1.3225(7) 0.0022(5) 0.1618(6) 0.074(3) Uani 0.65 1 d P . .
O45 O 1.1029(8) 0.4415(6) 0.2182(5) 0.135(4) Uani 1 1 d . . .
O46 O 1.4059(6) 0.3987(6) 0.2608(5) 0.127(4) Uani 1 1 d . . .
O47 O 1.1269(9) 0.5327(6) 0.0916(6) 0.172(7) Uani 1 1 d . . .
O48 O 0.7965(6) 0.0420(6) -0.0833(5) 0.090(3) Uani 0.80 1 d P . .
O49 O 0.4755(11) 0.1406(7) 0.0708(6) 0.129(7) Uani 0.70 1 d P . .
O50 O 0.9235(8) 0.5518(7) 0.2198(8) 0.107(6) Uani 0.65 1 d P . .
O51 O 1.3773(7) 0.2656(9) 0.4826(8) 0.152(7) Uani 0.80 1 d P . .
O52 O 0.8187(14) 0.6844(10) 0.4245(12) 0.071(8) Uani 0.30 1 d P . .
O53 O 0.4973(10) 0.6073(9) 0.3855(12) 0.131(10) Uani 0.50 1 d P . .
O54 O 1.0702 0.5352 0.1941 0.162 Uiso 0.50 1 d P . .
O55 O 1.0256(14) 0.4776(9) 0.3594(7) 0.161(9) Uani 0.65 1 d P . .
O56 O 1.4042(12) 0.5116(10) 0.3317(12) 0.168(10) Uani 0.65 1 d P . .
O57 O 1.1641(13) 0.4204(12) 0.2873(8) 0.176(11) Uani 0.65 1 d P . .
O58 O 1.2729(11) 0.3736(9) 0.4273(8) 0.127(6) Uani 0.65 1 d P . .
O59 O 1.1835(17) 0.2788(14) 0.5075(13) 0.195(14) Uani 0.60 1 d P . .
O60 O 1.4092(17) 0.4250(14) 0.4249(12) 0.133(10) Uani 0.50 1 d P . .
O61 O 1.4181(18) 0.4041(16) 0.4675(14) 0.172(17) Uani 0.50 1 d P . .
O62 O 0.6694(13) -0.2406(12) 0.2367(10) 0.118(7) Uiso 0.50 1 d P . .
O63 O 0.5731(18) -0.0319(11) 0.1291(9) 0.174(15) Uani 0.50 1 d P . .
O64 O 0.6483(10) 0.0553(10) -0.0297(10) 0.157(8) Uani 0.70 1 d P . .
O65 O 0.8275(13) 0.4150(12) 0.6563(10) 0.124(8) Uiso 0.50 1 d P . .
N1 N 0.5957(5) 0.4937(4) 0.1732(4) 0.054(2) Uani 1 1 d . . .
N2 N 0.7742(7) 0.5853(5) 0.2027(5) 0.089(4) Uani 1 1 d . . .
H1 H 0.8125 0.5824 0.1915 0.107 Uiso 1 1 calc R . .
H2 H 0.7747 0.6162 0.2289 0.107 Uiso 1 1 calc R . .
N3 N 0.7081(5) 0.4929(4) 0.1391(3) 0.056(2) Uani 1 1 d . . .
N4 N 0.7691(5) 0.4890(4) 0.1210(4) 0.061(2) Uani 1 1 d . . .
N5 N 0.8021(4) 0.3701(4) 0.0294(3) 0.0463(18) Uani 1 1 d . . .
N6 N 0.8491(4) 0.3540(4) 0.0019(3) 0.0443(18) Uani 1 1 d . . .
N7 N 1.0229(5) 0.4000(5) -0.0094(4) 0.061(2) Uani 1 1 d . . .
N8 N 1.0615(5) 0.3663(4) -0.0381(4) 0.058(2) Uani 1 1 d . . .
N9 N 1.1629(5) 0.4381(4) 0.0127(4) 0.070(3) Uani 1 1 d . . .
H3 H 1.1395 0.4596 0.0311 0.084 Uiso 1 1 calc R . .
H4 H 1.2085 0.4498 0.0193 0.084 Uiso 1 1 calc R . .
N10 N 1.1283(5) 0.2935(4) -0.0838(3) 0.053(2) Uani 1 1 d . . .
N11 N 0.6736(5) 0.4490(4) 0.3276(4) 0.057(2) Uani 1 1 d . . .
N12 N 0.8257(8) 0.5659(6) 0.3478(7) 0.128(5) Uani 1 1 d . . .
H5 H 0.8670 0.5704 0.3401 0.153 Uiso 1 1 calc R . .
H6 H 0.8152 0.5974 0.3674 0.153 Uiso 1 1 calc R . .
N13 N 0.7866(5) 0.4606(5) 0.3006(4) 0.075(3) Uani 1 1 d . . .
N14 N 0.8445(6) 0.4578(6) 0.2766(5) 0.101(4) Uani 1 1 d . . .
N15 N 0.8670(6) 0.3437(5) 0.1725(5) 0.085(3) Uani 1 1 d . . .
N16 N 0.9167(7) 0.3274(6) 0.1464(5) 0.094(4) Uani 1 1 d . . .
N17 N 1.1061(5) 0.3504(4) 0.1777(4) 0.058(2) Uani 1 1 d . . .
N18 N 1.1470(5) 0.3257(4) 0.1457(4) 0.060(2) Uani 1 1 d . . .
N19 N 1.2519(6) 0.3734(5) 0.2120(4) 0.075(3) Uani 1 1 d . . .
H7 H 1.2304 0.3891 0.2362 0.090 Uiso 1 1 calc R . .
H8 H 1.2976 0.3801 0.2201 0.090 Uiso 1 1 calc R . .
N20 N 1.2021(5) 0.2757(4) 0.0748(4) 0.054(2) Uani 1 1 d . . .
N21 N 0.6943(5) 0.3575(5) 0.4490(4) 0.061(2) Uani 1 1 d . . .
N22 N 0.8495(9) 0.4740(8) 0.4604(7) 0.129(5) Uiso 1 1 d . . .
H9 H 0.8829 0.4770 0.4420 0.155 Uiso 1 1 calc R . .
H10 H 0.8457 0.5074 0.4820 0.155 Uiso 1 1 calc R . .
N23 N 0.8082(5) 0.3678(5) 0.4241(5) 0.080(3) Uani 1 1 d . . .
N24 N 0.8705(5) 0.3650(6) 0.4051(6) 0.094(4) Uani 1 1 d . . .
N25 N 0.9061(5) 0.2387(7) 0.3189(5) 0.093(4) Uani 1 1 d . . .
N26 N 0.9570(5) 0.2230(6) 0.2961(4) 0.088(3) Uani 1 1 d . . .
N27 N 1.1422(4) 0.2705(4) 0.3062(3) 0.0444(17) Uani 1 1 d . . .
N28 N 1.1786(4) 0.2442(4) 0.2714(3) 0.0474(18) Uani 1 1 d . . .
N29 N 1.2872(4) 0.2971(4) 0.3279(4) 0.053(2) Uani 1 1 d . . .
H11 H 1.2691 0.3146 0.3535 0.064 Uiso 1 1 calc R . .
H12 H 1.3327 0.3046 0.3320 0.064 Uiso 1 1 calc R . .
N30 N 1.2256(4) 0.1887(3) 0.1976(3) 0.0433(17) Uani 1 1 d . . .
N31 N 0.6480(5) 0.2137(4) 0.5293(4) 0.063(2) Uani 1 1 d . . .
N32 N 0.8260(6) 0.2989(5) 0.5834(4) 0.079(3) Uani 1 1 d . . .
H13 H 0.8668 0.2967 0.5765 0.095 Uiso 1 1 calc R . .
H14 H 0.8226 0.3300 0.6079 0.095 Uiso 1 1 calc R . .
N33 N 0.7721(5) 0.2081(4) 0.5204(3) 0.051(2) Uani 1 1 d . . .
N34 N 0.8360(5) 0.2071(4) 0.5059(3) 0.0491(19) Uani 1 1 d . . .
N35 N 0.8758(4) 0.1028(4) 0.4027(3) 0.0430(17) Uani 1 1 d . . .
N36 N 0.9258(4) 0.0889(3) 0.3795(3) 0.0403(16) Uani 1 1 d . . .
N37 N 1.1050(4) 0.1364(4) 0.3858(3) 0.0495(19) Uani 1 1 d . . .
N38 N 1.1498(4) 0.1128(4) 0.3560(3) 0.0444(18) Uani 1 1 d . . .
N39 N 1.2357(5) 0.1932(4) 0.4180(3) 0.060(2) Uani 1 1 d . . .
H15 H 1.2049 0.2042 0.4356 0.071 Uiso 1 1 calc R . .
H16 H 1.2796 0.2133 0.4287 0.071 Uiso 1 1 calc R . .
N40 N 1.2388(4) 0.0749(4) 0.3041(3) 0.0472(19) Uani 1 1 d . . .
N41 N 0.5685(5) 0.4305(5) 0.0322(3) 0.061(2) Uani 1 1 d . . .
N42 N 0.4820(5) 0.2713(5) 0.0327(4) 0.065(2) Uani 1 1 d . . .
H17 H 0.4832 0.2430 0.0560 0.079 Uiso 1 1 calc R . .
H18 H 0.4560 0.2606 -0.0018 0.079 Uiso 1 1 calc R . .
N43 N 0.5585(5) 0.3478(4) 0.1000(3) 0.053(2) Uani 1 1 d . . .
N44 N 0.5552(4) 0.3022(4) 0.1364(3) 0.051(2) Uani 1 1 d . . .
N45 N 0.6501(4) 0.3070(4) 0.2761(3) 0.0406(16) Uani 1 1 d . . .
N46 N 0.6551(4) 0.2756(4) 0.3194(3) 0.0449(19) Uani 1 1 d . . .
N47 N 0.5907(5) 0.1300(4) 0.3640(3) 0.053(2) Uani 1 1 d . . .
N48 N 0.6103(4) 0.1081(4) 0.4165(3) 0.050(2) Uani 1 1 d . . .
N49 N 0.5322(5) 0.0145(4) 0.3750(4) 0.060(2) Uani 1 1 d . . .
H19 H 0.5209 0.0291 0.3430 0.072 Uiso 1 1 calc R . .
H20 H 0.5126 -0.0243 0.3787 0.072 Uiso 1 1 calc R . .
N50 N 0.6488(5) 0.0670(4) 0.5098(4) 0.057(2) Uani 1 1 d . . .
N51 N 0.6632(5) 0.3232(4) -0.0574(4) 0.054(2) Uani 1 1 d . . .
N52 N 0.5380(5) 0.1787(5) -0.0609(4) 0.075(3) Uani 1 1 d . . .
H21 H 0.5310 0.1499 -0.0386 0.090 Uiso 1 1 calc R . .
H22 H 0.5105 0.1740 -0.0946 0.090 Uiso 1 1 calc R . .
N53 N 0.6320(5) 0.2395(5) 0.0043(3) 0.057(2) Uani 1 1 d . . .
N54 N 0.6259(5) 0.1968(4) 0.0439(3) 0.059(2) Uani 1 1 d . . .
N55 N 0.7304(6) 0.2125(5) 0.1840(5) 0.080(3) Uani 1 1 d . . .
N56 N 0.7377(5) 0.1803(5) 0.2298(4) 0.071(3) Uani 1 1 d . . .
N57 N 0.6648(4) 0.0318(4) 0.2738(3) 0.0485(19) Uani 1 1 d . . .
N58 N 0.6914(4) 0.0103(4) 0.3231(3) 0.0491(19) Uani 1 1 d . . .
N59 N 0.6069(5) -0.0862(5) 0.3008(4) 0.071(3) Uani 1 1 d . . .
H23 H 0.5856 -0.0768 0.2686 0.085 Uiso 1 1 calc R . .
H24 H 0.5916 -0.1227 0.3117 0.085 Uiso 1 1 calc R . .
N60 N 0.7635(4) -0.0209(4) 0.4110(3) 0.0512(19) Uani 1 1 d . . .
N61 N 0.7928(4) 0.2740(4) -0.1291(3) 0.0507(19) Uani 1 1 d . . .
N62 N 0.6626(5) 0.1372(5) -0.1233(4) 0.068(3) Uani 1 1 d . . .
H25 H 0.6547 0.1117 -0.0985 0.082 Uiso 1 1 calc R . .
H26 H 0.6332 0.1319 -0.1562 0.082 Uiso 1 1 calc R . .
N63 N 0.7659(4) 0.1966(4) -0.0641(3) 0.0473(18) Uani 1 1 d . . .
N64 N 0.7635(5) 0.1562(4) -0.0225(3) 0.053(2) Uani 1 1 d . . .
N65 N 0.8901(7) 0.1677(5) 0.1096(4) 0.083(3) Uani 1 1 d . . .
N66 N 0.8970(8) 0.1374(5) 0.1545(4) 0.092(4) Uani 1 1 d . . .
N67 N 0.8096(4) 0.0023(4) 0.2099(3) 0.0515(19) Uani 1 1 d . . .
N68 N 0.8318(4) -0.0209(4) 0.2576(3) 0.0499(19) Uani 1 1 d . . .
N69 N 0.7386(6) -0.1105(5) 0.2373(4) 0.080(3) Uani 1 1 d . . .
H27 H 0.7168 -0.0972 0.2074 0.096 Uiso 1 1 calc R . .
H28 H 0.7204 -0.1468 0.2471 0.096 Uiso 1 1 calc R . .
N70 N 0.9032(5) -0.0609(4) 0.3405(3) 0.0505(19) Uani 1 1 d . . .
N71 N 0.9730(5) 0.2768(4) -0.1611(4) 0.060(2) Uani 1 1 d . . .
N72 N 0.8719(4) 0.1218(4) -0.1503(3) 0.057(2) Uani 1 1 d . . .
H29 H 0.8708 0.0954 -0.1254 0.069 Uiso 1 1 calc R . .
H30 H 0.8401 0.1135 -0.1821 0.069 Uiso 1 1 calc R . .
N73 N 0.9722(4) 0.1919(4) -0.0938(3) 0.052(2) Uani 1 1 d . . .
N74 N 0.9713(5) 0.1499(4) -0.0539(3) 0.054(2) Uani 1 1 d . . .
N75 N 1.0624(4) 0.1688(4) 0.0869(3) 0.0426(17) Uani 1 1 d . . .
N76 N 1.0724(4) 0.1388(4) 0.1329(3) 0.0439(17) Uani 1 1 d . . .
N77 N 1.0310(4) -0.0087(4) 0.1834(3) 0.0452(17) Uani 1 1 d . . .
N78 N 1.0592(4) -0.0229(4) 0.2361(3) 0.0444(17) Uani 1 1 d . . .
N79 N 0.9745(5) -0.1176(4) 0.2203(3) 0.056(2) Uani 1 1 d . . .
H31 H 0.9535 -0.1100 0.1873 0.067 Uiso 1 1 calc R . .
H32 H 0.9585 -0.1526 0.2331 0.067 Uiso 1 1 calc R . .
N80 N 1.1156(5) -0.0340(4) 0.3355(3) 0.052(2) Uani 1 1 d . . .
N81 N 1.4762(7) 0.2986(7) 0.3689(7) 0.099(4) Uani 1 1 d . . .
N82 N 1.3116(10) 0.4693(7) 0.1132(8) 0.126(6) Uani 1 1 d . . .
N83 N 0.7154(6) 0.0993(6) -0.2832(5) 0.089(4) Uani 1 1 d . . .
N84 N 0.8468(7) -0.0695(6) -0.0030(5) 0.100(4) Uiso 1 1 d D . .
N85 N 0.5040(7) -0.2390(6) 0.3007(6) 0.098(4) Uiso 1 1 d D . .
N86 N 0.8534(10) -0.2518(10) 0.2543(9) 0.165(7) Uiso 1 1 d D . .
C1 C 0.5368(7) 0.4901(6) 0.1880(5) 0.071(3) Uani 1 1 d . . .
H33 H 0.5001 0.4548 0.1708 0.085 Uiso 1 1 calc R . .
C2 C 0.5240(9) 0.5335(8) 0.2267(6) 0.084(4) Uani 1 1 d . . .
H34 H 0.4800 0.5285 0.2363 0.101 Uiso 1 1 calc R . .
C3 C 0.5767(12) 0.5843(8) 0.2508(6) 0.110(6) Uani 1 1 d . . .
H35 H 0.5685 0.6165 0.2761 0.131 Uiso 1 1 calc R . .
C4 C 0.6448(7) 0.5899(6) 0.2387(5) 0.074(3) Uani 1 1 d . . .
H36 H 0.6836 0.6230 0.2567 0.088 Uiso 1 1 calc R . .
C5 C 0.6473(7) 0.5416(6) 0.1978(5) 0.063(3) Uani 1 1 d . . .
C6 C 0.7122(7) 0.5405(5) 0.1787(5) 0.061(3) Uani 1 1 d . . .
C7 C 0.7583(6) 0.4368(6) 0.0893(4) 0.056(3) Uani 1 1 d . . .
C8 C 0.8165(6) 0.4241(5) 0.0627(5) 0.056(3) Uani 1 1 d . . .
C9 C 0.8830(6) 0.4649(5) 0.0755(5) 0.061(3) Uani 1 1 d . . .
H37 H 0.8933 0.5027 0.1016 0.074 Uiso 1 1 calc R . .
C10 C 0.9307(6) 0.4488(5) 0.0499(5) 0.062(3) Uani 1 1 d . . .
H38 H 0.9759 0.4751 0.0567 0.075 Uiso 1 1 calc R . .
C11 C 0.9118(6) 0.3918(5) 0.0127(4) 0.049(2) Uani 1 1 d . . .
C12 C 0.9606(5) 0.3667(5) -0.0177(4) 0.051(2) Uani 1 1 d . . .
C13 C 1.1297(5) 0.3883(5) -0.0247(5) 0.056(3) Uani 1 1 d . . .
C14 C 1.1684(6) 0.3489(5) -0.0563(4) 0.056(3) Uani 1 1 d . . .
C15 C 1.2350(6) 0.3693(7) -0.0573(6) 0.076(4) Uani 1 1 d . . .
H39 H 1.2615 0.4094 -0.0382 0.092 Uiso 1 1 calc R . .
C16 C 1.2640(9) 0.3266(10) -0.0892(7) 0.105(6) Uani 1 1 d . . .
H40 H 1.3112 0.3382 -0.0915 0.125 Uiso 1 1 calc R . .
C17 C 1.2244(10) 0.2697(9) -0.1162(6) 0.095(5) Uani 1 1 d . . .
H41 H 1.2435 0.2402 -0.1360 0.114 Uiso 1 1 calc R . .
C18 C 1.1553(9) 0.2563(7) -0.1137(5) 0.083(4) Uani 1 1 d . . .
H42 H 1.1261 0.2182 -0.1347 0.100 Uiso 1 1 calc R . .
C19 C 0.6094(7) 0.4357(7) 0.3388(6) 0.084(4) Uani 1 1 d . . .
H43 H 0.5784 0.3963 0.3230 0.100 Uiso 1 1 calc R . .
C20 C 0.5892(8) 0.4794(8) 0.3732(6) 0.088(4) Uani 1 1 d . . .
H44 H 0.5435 0.4718 0.3794 0.105 Uiso 1 1 calc R . .
C21 C 0.6387(9) 0.5359(8) 0.3990(6) 0.089(5) Uani 1 1 d . . .
H45 H 0.6289 0.5641 0.4268 0.107 Uiso 1 1 calc R . .
C22 C 0.6975(7) 0.5483(7) 0.3840(6) 0.096(5) Uani 1 1 d . . .
H46 H 0.7265 0.5896 0.3945 0.115 Uiso 1 1 calc R . .
C23 C 0.7186(7) 0.5014(5) 0.3526(6) 0.079(4) Uani 1 1 d . . .
C24 C 0.7803(7) 0.5129(6) 0.3304(7) 0.085(4) Uani 1 1 d . . .
C25 C 0.8381(6) 0.4013(5) 0.2528(5) 0.060(3) Uani 1 1 d . . .
C26 C 0.8910(6) 0.3841(5) 0.2246(5) 0.062(3) Uani 1 1 d . . .
C27 C 0.9564(6) 0.4048(6) 0.2477(5) 0.075(4) Uani 1 1 d . . .
H47 H 0.9700 0.4321 0.2826 0.090 Uiso 1 1 calc R . .
C28 C 1.0057(6) 0.3882(6) 0.2229(5) 0.073(4) Uani 1 1 d . . .
H48 H 1.0536 0.4029 0.2407 0.088 Uiso 1 1 calc R . .
C29 C 0.9874(6) 0.3526(5) 0.1756(4) 0.055(2) Uani 1 1 d . . .
C30 C 1.0395(6) 0.3315(5) 0.1481(4) 0.050(2) Uani 1 1 d . . .
C31 C 1.2153(5) 0.3396(4) 0.1635(4) 0.047(2) Uani 1 1 d . . .
C32 C 1.2504(6) 0.3111(4) 0.1228(4) 0.051(2) Uani 1 1 d . . .
C33 C 1.3192(6) 0.3180(5) 0.1278(5) 0.060(3) Uani 1 1 d . . .
H49 H 1.3507 0.3436 0.1598 0.072 Uiso 1 1 calc R . .
C34 C 1.3439(8) 0.2890(7) 0.0879(7) 0.082(4) Uani 1 1 d . . .
H50 H 1.3926 0.2923 0.0925 0.099 Uiso 1 1 calc R . .
C35 C 1.2995(8) 0.2552(7) 0.0414(6) 0.085(5) Uani 1 1 d . . .
H51 H 1.3176 0.2377 0.0121 0.101 Uiso 1 1 calc R . .
C36 C 1.2253(7) 0.2448(6) 0.0346(5) 0.078(4) Uani 1 1 d . . .
H52 H 1.1942 0.2175 0.0034 0.094 Uiso 1 1 calc R . .
C37 C 0.6308(6) 0.3421(7) 0.4617(5) 0.076(4) Uani 1 1 d . . .
H53 H 0.6015 0.3014 0.4479 0.092 Uiso 1 1 calc R . .
C38 C 0.6098(8) 0.3858(7) 0.4945(6) 0.074(3) Uani 1 1 d . . .
H54 H 0.5629 0.3777 0.4982 0.089 Uiso 1 1 calc R . .
C39 C 0.6505(9) 0.4364(10) 0.5201(7) 0.106(6) Uani 1 1 d . . .
H55 H 0.6386 0.4613 0.5492 0.128 Uiso 1 1 calc R . .
C40 C 0.7200(9) 0.4571(9) 0.5031(8) 0.138(8) Uani 1 1 d . . .
H56 H 0.7477 0.4990 0.5132 0.165 Uiso 1 1 calc R . .
C41 C 0.7382(6) 0.4102(6) 0.4725(5) 0.070(3) Uani 1 1 d . . .
C42 C 0.8035(8) 0.4173(7) 0.4555(9) 0.120(7) Uani 1 1 d . . .
C43 C 0.8627(6) 0.3116(5) 0.3793(4) 0.052(2) Uani 1 1 d . . .
C44 C 0.9192(5) 0.2939(5) 0.3565(5) 0.054(2) Uani 1 1 d . . .
C45 C 0.9815(7) 0.3312(6) 0.3693(8) 0.108(6) Uani 1 1 d . . .
H57 H 0.9900 0.3699 0.3939 0.130 Uiso 1 1 calc R . .
C46 C 1.0340(6) 0.3150(6) 0.3476(7) 0.099(6) Uani 1 1 d . . .
H58 H 1.0797 0.3406 0.3596 0.119 Uiso 1 1 calc R . .
C47 C 1.0217(5) 0.2649(5) 0.3106(4) 0.047(2) Uani 1 1 d . . .
C48 C 1.0746(5) 0.2483(5) 0.2802(4) 0.050(2) Uani 1 1 d . . .
C49 C 1.2459(5) 0.2592(5) 0.2827(4) 0.045(2) Uani 1 1 d . . .
C50 C 1.2755(5) 0.2255(4) 0.2407(4) 0.047(2) Uani 1 1 d . . .
C51 C 1.3457(5) 0.2301(5) 0.2429(4) 0.056(3) Uani 1 1 d . . .
H59 H 1.3792 0.2574 0.2728 0.067 Uiso 1 1 calc R . .
C52 C 1.3675(6) 0.1959(6) 0.2024(5) 0.063(3) Uani 1 1 d . . .
H60 H 1.4155 0.1974 0.2044 0.076 Uiso 1 1 calc R . .
C53 C 1.3164(6) 0.1593(5) 0.1588(5) 0.057(3) Uani 1 1 d . . .
H61 H 1.3290 0.1357 0.1294 0.068 Uiso 1 1 calc R . .
C54 C 1.2465(6) 0.1569(5) 0.1577(5) 0.058(3) Uani 1 1 d . . .
H62 H 1.2124 0.1313 0.1272 0.070 Uiso 1 1 calc R . .
C55 C 0.5838(7) 0.2111(7) 0.5341(6) 0.083(4) Uani 1 1 d . . .
H63 H 0.5462 0.1807 0.5101 0.099 Uiso 1 1 calc R . .
C56 C 0.5718(11) 0.2559(9) 0.5772(8) 0.106(7) Uani 1 1 d . . .
H64 H 0.5252 0.2550 0.5800 0.127 Uiso 1 1 calc R . .
C57 C 0.6220(10) 0.2976(8) 0.6125(7) 0.089(5) Uani 1 1 d . . .
H65 H 0.6110 0.3250 0.6404 0.107 Uiso 1 1 calc R . .
C58 C 0.6915(8) 0.3021(6) 0.6092(5) 0.077(4) Uani 1 1 d . . .
H66 H 0.7290 0.3328 0.6329 0.092 Uiso 1 1 calc R . .
C59 C 0.7012(7) 0.2547(6) 0.5654(5) 0.065(3) Uani 1 1 d . . .
C60 C 0.7718(6) 0.2569(5) 0.5581(4) 0.053(3) Uani 1 1 d . . .
C61 C 0.8249(6) 0.1604(5) 0.4653(4) 0.050(2) Uani 1 1 d . . .
C62 C 0.8882(5) 0.1527(4) 0.4450(3) 0.0376(18) Uani 1 1 d . . .
C63 C 0.9545(5) 0.1895(5) 0.4652(4) 0.048(2) Uani 1 1 d . . .
H67 H 0.9633 0.2238 0.4947 0.058 Uiso 1 1 calc R . .
C64 C 1.0075(5) 0.1758(4) 0.4422(4) 0.048(2) Uani 1 1 d . . .
H68 H 1.0539 0.1998 0.4548 0.057 Uiso 1 1 calc R . .
C65 C 0.9887(5) 0.1239(4) 0.3986(3) 0.045(2) Uani 1 1 d . . .
C66 C 1.0416(5) 0.1014(4) 0.3692(4) 0.043(2) Uani 1 1 d . . .
C67 C 1.2159(5) 0.1459(5) 0.3750(4) 0.049(2) Uani 1 1 d . . .
C68 C 1.2667(6) 0.1232(5) 0.3473(4) 0.053(3) Uani 1 1 d . . .
C69 C 1.3383(5) 0.1507(5) 0.3653(4) 0.056(3) Uani 1 1 d . . .
H69 H 1.3556 0.1837 0.3963 0.067 Uiso 1 1 calc R . .
C70 C 1.3829(7) 0.1273(6) 0.3354(5) 0.067(3) Uani 1 1 d . . .
H70 H 1.4317 0.1436 0.3463 0.080 Uiso 1 1 calc R . .
C71 C 1.3550(7) 0.0804(7) 0.2901(6) 0.076(4) Uani 1 1 d . . .
H71 H 1.3843 0.0643 0.2690 0.091 Uiso 1 1 calc R . .
C72 C 1.2809(6) 0.0558(5) 0.2750(5) 0.058(3) Uani 1 1 d . . .
H72 H 1.2618 0.0246 0.2427 0.069 Uiso 1 1 calc R . .
C73 C 0.5788(6) 0.4750(6) -0.0014(5) 0.067(3) Uani 1 1 d . . .
H73 H 0.6120 0.5135 0.0131 0.081 Uiso 1 1 calc R . .
C74 C 0.5420(9) 0.4656(8) -0.0567(6) 0.088(5) Uani 1 1 d . . .
H74 H 0.5505 0.4978 -0.0795 0.106 Uiso 1 1 calc R . .
C75 C 0.4948(7) 0.4125(7) -0.0786(5) 0.074(4) Uani 1 1 d . . .
H75 H 0.4695 0.4070 -0.1166 0.088 Uiso 1 1 calc R . .
C76 C 0.4830(6) 0.3654(6) -0.0457(4) 0.063(3) Uani 1 1 d . . .
H76 H 0.4492 0.3272 -0.0601 0.076 Uiso 1 1 calc R . .
C77 C 0.5228(5) 0.3759(5) 0.0102(4) 0.052(2) Uani 1 1 d . . .
C78 C 0.5187(5) 0.3291(6) 0.0490(4) 0.052(2) Uani 1 1 d . . .
C79 C 0.6016(5) 0.3257(5) 0.1841(4) 0.046(2) Uani 1 1 d . . .
C80 C 0.6039(5) 0.2829(5) 0.2291(4) 0.049(2) Uani 1 1 d . . .
C81 C 0.5616(5) 0.2201(5) 0.2208(4) 0.052(2) Uani 1 1 d . . .
H77 H 0.5298 0.2025 0.1860 0.063 Uiso 1 1 calc R . .
C82 C 0.5688(5) 0.1873(5) 0.2643(4) 0.046(2) Uani 1 1 d . . .
H78 H 0.5426 0.1453 0.2615 0.056 Uiso 1 1 calc R . .
C83 C 0.6156(5) 0.2166(5) 0.3134(4) 0.045(2) Uani 1 1 d . . .
C84 C 0.6283(5) 0.1863(4) 0.3666(4) 0.044(2) Uani 1 1 d . . .
C85 C 0.5768(6) 0.0492(6) 0.4159(5) 0.061(3) Uani 1 1 d . . .
C86 C 0.5991(5) 0.0274(5) 0.4718(4) 0.052(2) Uani 1 1 d . . .
C87 C 0.5689(7) -0.0306(6) 0.4858(5) 0.069(3) Uani 1 1 d . . .
H79 H 0.5328 -0.0595 0.4590 0.083 Uiso 1 1 calc R . .
C88 C 0.5915(7) -0.0458(6) 0.5382(5) 0.067(3) Uani 1 1 d . . .
H80 H 0.5720 -0.0856 0.5476 0.080 Uiso 1 1 calc R . .
C89 C 0.6412(8) -0.0042(7) 0.5762(6) 0.082(4) Uani 1 1 d . . .
H81 H 0.6571 -0.0136 0.6130 0.098 Uiso 1 1 calc R . .
C90 C 0.6676(6) 0.0506(6) 0.5609(5) 0.062(3) Uani 1 1 d . . .
H82 H 0.7023 0.0802 0.5882 0.075 Uiso 1 1 calc R . .
C91 C 0.6810(7) 0.3697(5) -0.0874(4) 0.067(3) Uani 1 1 d . . .
H83 H 0.7224 0.4009 -0.0715 0.080 Uiso 1 1 calc R . .
C92 C 0.6455(10) 0.3750(7) -0.1366(6) 0.091(5) Uani 1 1 d . . .
H84 H 0.6606 0.4095 -0.1554 0.109 Uiso 1 1 calc R . .
C93 C 0.5879(12) 0.3317(9) -0.1603(6) 0.113(8) Uani 1 1 d . . .
H85 H 0.5617 0.3360 -0.1961 0.136 Uiso 1 1 calc R . .
C94 C 0.5640(8) 0.2780(8) -0.1332(5) 0.091(5) Uani 1 1 d . . .
H86 H 0.5241 0.2457 -0.1504 0.110 Uiso 1 1 calc R . .
C95 C 0.6046(7) 0.2776(6) -0.0796(4) 0.066(3) Uani 1 1 d . . .
C96 C 0.5891(5) 0.2283(6) -0.0440(5) 0.057(3) Uani 1 1 d . . .
C97 C 0.6822(4) 0.2173(4) 0.0843(4) 0.042(2) Uani 1 1 d . . .
C98 C 0.6868(5) 0.1833(5) 0.1348(4) 0.053(2) Uani 1 1 d . . .
C99 C 0.6481(5) 0.1246(5) 0.1313(4) 0.046(2) Uani 1 1 d . . .
H87 H 0.6164 0.1055 0.0968 0.056 Uiso 1 1 calc R . .
C100 C 0.6531(5) 0.0929(4) 0.1746(4) 0.045(2) Uani 1 1 d . . .
H88 H 0.6245 0.0519 0.1715 0.053 Uiso 1 1 calc R . .
C101 C 0.6994(5) 0.1191(5) 0.2236(4) 0.053(2) Uani 1 1 d . . .
C102 C 0.7118(5) 0.0836(5) 0.2713(4) 0.048(2) Uani 1 1 d . . .
C103 C 0.6623(5) -0.0452(6) 0.3330(4) 0.056(3) Uani 1 1 d . . .
C104 C 0.7026(5) -0.0620(5) 0.3883(4) 0.049(2) Uani 1 1 d . . .
C105 C 0.6804(7) -0.1115(6) 0.4125(5) 0.074(3) Uani 1 1 d . . .
H89 H 0.6359 -0.1384 0.3972 0.088 Uiso 1 1 calc R . .
C106 C 0.7219(7) -0.1230(6) 0.4593(5) 0.072(3) Uani 1 1 d . . .
H90 H 0.7067 -0.1591 0.4762 0.086 Uiso 1 1 calc R . .
C107 C 0.7841(7) -0.0849(5) 0.4826(5) 0.065(3) Uani 1 1 d . . .
H91 H 0.8137 -0.0936 0.5151 0.078 Uiso 1 1 calc R . .
C108 C 0.8036(6) -0.0318(5) 0.4571(4) 0.057(3) Uani 1 1 d . . .
H92 H 0.8466 -0.0029 0.4733 0.069 Uiso 1 1 calc R . .
C109 C 0.8092(6) 0.3208(5) -0.1608(5) 0.062(3) Uani 1 1 d . . .
H93 H 0.8506 0.3525 -0.1469 0.074 Uiso 1 1 calc R . .
C110 C 0.7682(6) 0.3232(6) -0.2113(5) 0.069(3) Uani 1 1 d . . .
H94 H 0.7808 0.3560 -0.2326 0.083 Uiso 1 1 calc R . .
C111 C 0.7086(7) 0.2777(6) -0.2312(5) 0.071(3) Uani 1 1 d . . .
H95 H 0.6803 0.2781 -0.2673 0.085 Uiso 1 1 calc R . .
C112 C 0.6892(6) 0.2321(5) -0.2000(4) 0.057(3) Uani 1 1 d . . .
H96 H 0.6465 0.2017 -0.2129 0.068 Uiso 1 1 calc R . .
C113 C 0.7328(6) 0.2310(5) -0.1496(4) 0.049(2) Uani 1 1 d . . .
C114 C 0.7181(6) 0.1833(5) -0.1112(4) 0.056(3) Uani 1 1 d . . .
C115 C 0.8208(5) 0.1781(5) 0.0169(4) 0.046(2) Uani 1 1 d . . .
C116 C 0.8308(6) 0.1444(5) 0.0674(4) 0.055(3) Uani 1 1 d . . .
C117 C 0.7825(5) 0.0953(5) 0.0719(4) 0.051(2) Uani 1 1 d . . .
H97 H 0.7419 0.0813 0.0423 0.061 Uiso 1 1 calc R . .
C118 C 0.7893(5) 0.0653(5) 0.1161(4) 0.055(3) Uani 1 1 d . . .
H98 H 0.7540 0.0304 0.1187 0.066 Uiso 1 1 calc R . .
C119 C 0.8460(6) 0.0846(5) 0.1571(4) 0.052(2) Uani 1 1 d . . .
C120 C 0.8568(5) 0.0509(5) 0.2061(4) 0.050(2) Uani 1 1 d . . .
C121 C 0.8003(5) -0.0752(5) 0.2684(4) 0.054(2) Uani 1 1 d . . .
C122 C 0.8395(6) -0.0968(5) 0.3191(4) 0.058(3) Uani 1 1 d . . .
C123 C 0.8123(8) -0.1508(5) 0.3418(5) 0.070(3) Uani 1 1 d . . .
H99 H 0.7669 -0.1759 0.3260 0.085 Uiso 1 1 calc R . .
C124 C 0.8542(8) -0.1651(6) 0.3871(6) 0.081(4) Uani 1 1 d . . .
H100 H 0.8383 -0.2012 0.4037 0.097 Uiso 1 1 calc R . .
C125 C 0.9214(8) -0.1270(6) 0.4102(4) 0.074(4) Uani 1 1 d . . .
H101 H 0.9512 -0.1368 0.4420 0.089 Uiso 1 1 calc R . .
C126 C 0.9415(6) -0.0761(5) 0.3850(4) 0.053(2) Uani 1 1 d . . .
H102 H 0.9863 -0.0497 0.4006 0.063 Uiso 1 1 calc R . .
C127 C 0.9797(7) 0.3217(6) -0.1945(5) 0.075(3) Uani 1 1 d . . .
H103 H 1.0140 0.3599 -0.1819 0.089 Uiso 1 1 calc R . .
C128 C 0.9342(11) 0.3111(9) -0.2500(8) 0.112(7) Uani 1 1 d . . .
H104 H 0.9386 0.3429 -0.2739 0.134 Uiso 1 1 calc R . .
C129 C 0.8846(9) 0.2555(8) -0.2687(5) 0.080(4) Uani 1 1 d . . .
H105 H 0.8544 0.2486 -0.3050 0.096 Uiso 1 1 calc R . .
C130 C 0.8804(7) 0.2114(6) -0.2338(5) 0.067(3) Uani 1 1 d . . .
H106 H 0.8470 0.1725 -0.2450 0.081 Uiso 1 1 calc R . .
C131 C 0.9259(5) 0.2239(5) -0.1808(4) 0.051(2) Uani 1 1 d . . .
C132 C 0.9221(5) 0.1749(5) -0.1399(4) 0.048(2) Uani 1 1 d . . .
C133 C 1.0156(5) 0.1771(5) -0.0074(4) 0.049(2) Uani 1 1 d . . .
C134 C 1.0211(5) 0.1380(5) 0.0394(4) 0.046(2) Uani 1 1 d . . .
C135 C 0.9837(6) 0.0748(5) 0.0344(4) 0.056(3) Uani 1 1 d . . .
H107 H 0.9523 0.0544 0.0002 0.068 Uiso 1 1 calc R . .
C136 C 0.9946(6) 0.0434(5) 0.0814(4) 0.058(3) Uani 1 1 d . . .
H108 H 0.9715 0.0005 0.0798 0.069 Uiso 1 1 calc R . .
C137 C 1.0406(5) 0.0770(4) 0.1312(4) 0.046(2) Uani 1 1 d . . .
C138 C 1.0584(5) 0.0511(4) 0.1834(4) 0.046(2) Uani 1 1 d . . .
C139 C 1.0307(5) -0.0763(4) 0.2508(4) 0.044(2) Uani 1 1 d . . .
C140 C 1.0670(6) -0.0855(5) 0.3085(4) 0.051(2) Uani 1 1 d . . .
C141 C 1.0535(6) -0.1403(5) 0.3316(4) 0.056(3) Uani 1 1 d . . .
H109 H 1.0180 -0.1754 0.3119 0.067 Uiso 1 1 calc R . .
C142 C 1.0934(7) -0.1433(5) 0.3851(4) 0.064(3) Uani 1 1 d . . .
H110 H 1.0867 -0.1812 0.4016 0.077 Uiso 1 1 calc R . .
C143 C 1.1403(7) -0.0926(5) 0.4120(5) 0.063(3) Uani 1 1 d . . .
H111 H 1.1663 -0.0935 0.4488 0.076 Uiso 1 1 calc R . .
C144 C 1.1523(6) -0.0377(5) 0.3872(4) 0.054(2) Uani 1 1 d . . .
H112 H 1.1871 -0.0021 0.4071 0.065 Uiso 1 1 calc R . .

loop_
_atom_site_aniso_label
_atom_site_aniso_U_11
_atom_site_aniso_U_22
_atom_site_aniso_U_33
_atom_site_aniso_U_23
_atom_site_aniso_U_13
_atom_site_aniso_U_12
Cu1 0.0717(9) 0.0559(7) 0.0415(6) 0.0128(5) 0.0191(6) 0.0274(7)
Cu2 0.0521(7) 0.0506(7) 0.0478(6) 0.0129(5) 0.0104(5) 0.0161(6)
Cu3 0.0483(7) 0.0517(7) 0.0467(6) 0.0121(5) 0.0144(5) 0.0115(6)
Cu4 0.0474(7) 0.0765(9) 0.0460(7) 0.0121(6) 0.0163(6) 0.0057(6)
Cu5 0.0481(7) 0.0505(7) 0.0422(6) 0.0105(5) 0.0165(5) 0.0106(5)
Cu6 0.0416(6) 0.0447(6) 0.0423(6) 0.0091(5) 0.0100(5) 0.0049(5)
Cu7 0.0507(7) 0.0469(6) 0.0412(6) 0.0144(5) 0.0113(5) 0.0089(5)
Cu8 0.0481(7) 0.0459(6) 0.0410(6) 0.0083(5) 0.0119(5) 0.0060(5)
Cu9 0.0444(6) 0.0451(6) 0.0420(6) 0.0084(5) 0.0110(5) 0.0072(5)
Cu10 0.0675(8) 0.0552(7) 0.0494(7) 0.0178(6) 0.0263(6) 0.0209(7)
Cu11 0.0484(7) 0.0631(8) 0.0680(8) -0.0049(6) 0.0169(6) 0.0145(6)
Cu12 0.0499(8) 0.0624(8) 0.0651(8) -0.0125(6) 0.0166(6) 0.0126(6)
Na1 0.029(7) 0.058(9) 0.050(8) -0.011(7) -0.001(6) 0.006(7)
Na3 0.057(5) 0.056(5) 0.040(4) -0.001(3) 0.012(3) 0.011(4)
Na4 0.047(3) 0.045(3) 0.037(3) 0.000(2) 0.001(2) 0.007(3)
O1 0.056(4) 0.060(4) 0.052(4) 0.013(3) 0.021(3) 0.028(4)
O2 0.044(4) 0.045(4) 0.068(4) 0.016(3) 0.024(3) 0.010(3)
O3 0.058(5) 0.072(5) 0.095(6) -0.031(5) 0.026(4) 0.000(4)
O4 0.038(4) 0.060(4) 0.056(4) 0.014(3) 0.013(3) 0.010(3)
O5 0.043(4) 0.075(5) 0.070(5) -0.017(4) 0.016(4) 0.009(4)
O6 0.030(3) 0.070(5) 0.052(4) -0.003(3) 0.005(3) 0.003(3)
O7 0.040(4) 0.062(4) 0.047(4) 0.012(3) 0.018(3) 0.018(3)
O8 0.049(4) 0.053(4) 0.037(3) 0.006(3) 0.008(3) 0.011(3)
O9 0.060(4) 0.056(4) 0.059(4) 0.022(3) 0.023(4) 0.013(4)
O10 0.049(4) 0.059(4) 0.054(4) 0.026(3) 0.021(3) 0.015(3)
O11 0.044(4) 0.061(4) 0.051(4) 0.024(3) 0.000(3) 0.006(3)
O12 0.041(4) 0.055(4) 0.043(3) 0.014(3) 0.005(3) 0.003(3)
O13 0.053(4) 0.053(4) 0.050(4) 0.016(3) 0.007(3) -0.003(3)
O14 0.056(4) 0.058(4) 0.037(3) 0.009(3) 0.008(3) 0.003(3)
O15 0.061(4) 0.048(4) 0.038(3) 0.011(3) 0.022(3) 0.015(3)
O16 0.051(4) 0.038(3) 0.045(3) 0.012(3) 0.006(3) 0.005(3)
O17 0.078(7) 0.143(11) 0.210(14) -0.086(10) -0.015(8) 0.058(8)
O18 0.113(11) 0.171(15) 0.197(17) 0.052(13) 0.011(11) -0.006(10)
O19 0.079(8) 0.203(15) 0.232(17) -0.133(13) 0.061(10) -0.005(9)
O20 0.124(12) 0.227(19) 0.220(18) 0.141(16) 0.049(12) 0.055(13)
O21 0.106(9) 0.124(10) 0.156(11) 0.082(9) -0.002(8) 0.017(8)
O22 0.101(9) 0.138(11) 0.101(8) -0.003(8) 0.014(7) -0.006(7)
O23 0.099(10) 0.30(2) 0.076(8) -0.041(10) 0.008(7) -0.004(11)
O24 0.074(8) 0.262(18) 0.089(8) -0.011(9) -0.022(6) 0.045(9)
O25 0.075(6) 0.097(7) 0.088(7) -0.013(5) -0.022(5) 0.022(5)
O35 0.090(7) 0.082(6) 0.091(6) 0.031(5) 0.007(5) 0.007(5)
O37 0.066(5) 0.086(6) 0.068(5) 0.020(4) 0.017(4) 0.006(4)
O39 0.127(9) 0.069(6) 0.111(8) 0.010(5) 0.014(7) 0.003(6)
O40 0.083(7) 0.113(8) 0.102(7) 0.032(6) 0.002(6) 0.009(6)
O41 0.045(7) 0.124(12) 0.219(18) -0.065(12) -0.015(9) 0.035(8)
O42 0.064(8) 0.131(13) 0.075(8) -0.015(8) -0.004(7) 0.002(8)
O43 0.112(8) 0.099(8) 0.086(7) 0.016(6) 0.001(6) -0.025(6)
O44 0.078(9) 0.046(6) 0.100(9) 0.013(6) 0.025(7) 0.008(6)
O45 0.162(12) 0.112(10) 0.125(10) 0.020(8) 0.015(9) 0.032(9)
O46 0.071(7) 0.156(11) 0.126(9) -0.028(8) 0.009(6) -0.007(7)
O47 0.247(18) 0.071(7) 0.146(11) -0.038(7) -0.039(11) 0.025(9)
O48 0.087(8) 0.080(8) 0.098(8) 0.024(6) 0.029(7) -0.008(6)
O49 0.21(2) 0.067(9) 0.086(10) 0.034(8) 0.019(11) -0.012(11)
O50 0.072(9) 0.061(8) 0.201(18) 0.028(10) 0.058(11) 0.012(7)
O51 0.056(8) 0.208(18) 0.172(15) -0.012(13) 0.058(9) -0.034(9)
O52 0.081(18) 0.033(12) 0.11(2) 0.030(13) 0.053(17) 0.006(12)
O53 0.066(12) 0.070(12) 0.24(3) -0.037(15) 0.005(15) 0.038(11)
O55 0.27(3) 0.086(12) 0.083(11) -0.024(9) -0.002(14) -0.013(15)
O56 0.155(19) 0.106(14) 0.29(3) 0.025(17) 0.14(2) 0.049(14)
O57 0.18(2) 0.20(2) 0.100(13) -0.069(14) -0.063(13) 0.078(19)
O58 0.152(17) 0.106(13) 0.126(14) -0.022(11) 0.066(13) 0.019(12)
O59 0.26(3) 0.18(2) 0.24(3) 0.10(2) 0.17(3) 0.15(3)
O60 0.14(2) 0.11(2) 0.11(2) -0.019(17) 0.03(2) -0.036(16)
O61 0.16(3) 0.16(3) 0.16(3) -0.10(2) 0.10(3) -0.05(2)
O63 0.29(4) 0.092(16) 0.086(14) -0.043(12) 0.09(2) -0.106(19)
O64 0.098(14) 0.134(16) 0.22(2) 0.011(16) 0.019(14) 0.009(12)
N1 0.072(6) 0.041(5) 0.055(5) 0.009(4) 0.015(5) 0.020(4)
N2 0.114(10) 0.060(6) 0.095(8) -0.010(6) 0.048(8) 0.007(7)
N3 0.070(6) 0.054(5) 0.049(5) 0.006(4) 0.021(4) 0.018(5)
N4 0.086(7) 0.048(5) 0.061(5) 0.012(4) 0.038(5) 0.015(5)
N5 0.052(5) 0.041(4) 0.049(4) 0.013(3) 0.011(4) 0.012(4)
N6 0.043(4) 0.052(5) 0.047(4) 0.021(4) 0.018(4) 0.019(4)
N7 0.060(6) 0.075(6) 0.061(5) 0.017(5) 0.028(5) 0.022(5)
N8 0.048(5) 0.066(6) 0.065(5) 0.018(4) 0.019(4) 0.011(4)
N9 0.056(6) 0.054(6) 0.089(7) -0.009(5) 0.013(5) 0.000(5)
N10 0.066(6) 0.052(5) 0.047(4) 0.015(4) 0.024(4) 0.012(4)
N11 0.062(6) 0.060(5) 0.056(5) 0.005(4) 0.019(4) 0.028(5)
N12 0.134(13) 0.076(9) 0.158(14) -0.004(9) 0.053(11) -0.026(8)
N13 0.068(6) 0.062(6) 0.086(7) -0.028(5) 0.043(6) -0.016(5)
N14 0.071(7) 0.099(9) 0.118(10) -0.052(7) 0.045(7) -0.012(6)
N15 0.077(7) 0.067(7) 0.114(9) -0.006(6) 0.047(7) 0.005(6)
N16 0.106(10) 0.078(8) 0.109(9) 0.006(7) 0.065(8) 0.012(7)
N17 0.057(5) 0.065(6) 0.059(5) 0.006(4) 0.021(4) 0.022(5)
N18 0.044(5) 0.066(6) 0.069(6) 0.000(4) 0.020(4) 0.007(4)
N19 0.073(7) 0.058(6) 0.086(7) 0.008(5) 0.019(6) -0.007(5)
N20 0.054(5) 0.056(5) 0.058(5) 0.020(4) 0.023(4) 0.012(4)
N21 0.057(6) 0.075(6) 0.059(5) 0.009(5) 0.017(4) 0.028(5)
N23 0.055(6) 0.070(7) 0.105(8) -0.035(6) 0.036(6) -0.002(5)
N24 0.053(6) 0.087(8) 0.135(10) -0.032(7) 0.032(7) 0.012(6)
N25 0.047(6) 0.138(11) 0.081(7) -0.033(7) 0.025(5) 0.003(6)
N26 0.052(6) 0.127(10) 0.071(7) -0.012(6) 0.016(5) -0.004(6)
N27 0.039(4) 0.050(4) 0.043(4) 0.005(3) 0.011(3) 0.006(3)
N28 0.030(4) 0.059(5) 0.053(5) 0.011(4) 0.015(3) 0.002(4)
N29 0.033(4) 0.052(5) 0.065(5) -0.001(4) 0.004(4) 0.000(4)
N30 0.052(5) 0.042(4) 0.038(4) 0.009(3) 0.017(3) 0.007(4)
N31 0.072(7) 0.052(5) 0.070(6) 0.024(5) 0.017(5) 0.021(5)
N32 0.097(8) 0.069(7) 0.062(6) -0.016(5) 0.009(6) 0.019(6)
N33 0.068(6) 0.045(4) 0.049(4) 0.016(4) 0.023(4) 0.022(4)
N34 0.068(6) 0.041(4) 0.045(4) 0.016(3) 0.015(4) 0.019(4)
N35 0.040(4) 0.044(4) 0.043(4) 0.011(3) 0.008(3) 0.005(3)
N36 0.039(4) 0.034(4) 0.048(4) 0.012(3) 0.012(3) 0.004(3)
N37 0.054(5) 0.060(5) 0.042(4) 0.020(4) 0.018(4) 0.016(4)
N38 0.045(4) 0.048(4) 0.046(4) 0.017(3) 0.015(4) 0.016(4)
N39 0.044(5) 0.072(6) 0.053(5) 0.003(4) 0.008(4) -0.004(4)
N40 0.054(5) 0.043(4) 0.052(5) 0.020(4) 0.016(4) 0.018(4)
N41 0.074(6) 0.076(6) 0.040(4) 0.015(4) 0.009(4) 0.033(5)
N42 0.055(6) 0.075(7) 0.060(5) 0.010(5) 0.014(4) -0.003(5)
N43 0.057(5) 0.066(5) 0.051(5) 0.021(4) 0.027(4) 0.026(5)
N44 0.051(5) 0.067(5) 0.043(4) 0.012(4) 0.020(4) 0.017(4)
N45 0.041(4) 0.046(4) 0.040(4) 0.012(3) 0.014(3) 0.012(3)
N46 0.055(5) 0.050(4) 0.048(4) 0.026(4) 0.031(4) 0.024(4)
N47 0.064(6) 0.053(5) 0.053(5) 0.024(4) 0.024(4) 0.016(4)
N48 0.055(5) 0.045(4) 0.061(5) 0.022(4) 0.025(4) 0.019(4)
N49 0.071(6) 0.052(5) 0.057(5) 0.025(4) 0.005(5) 0.016(5)
N50 0.069(6) 0.063(5) 0.052(5) 0.027(4) 0.029(5) 0.022(5)
N51 0.058(5) 0.051(5) 0.054(5) 0.010(4) 0.008(4) 0.018(4)
N52 0.073(7) 0.084(7) 0.053(5) -0.001(5) -0.002(5) 0.001(6)
N53 0.056(5) 0.077(6) 0.042(4) 0.024(4) 0.011(4) 0.017(5)
N54 0.057(5) 0.071(6) 0.047(5) 0.011(4) 0.011(4) 0.010(5)
N55 0.074(7) 0.068(7) 0.096(8) 0.032(6) 0.015(6) 0.006(6)
N56 0.059(6) 0.080(7) 0.073(6) 0.020(5) 0.019(5) 0.005(5)
N57 0.049(5) 0.046(4) 0.054(5) 0.017(4) 0.014(4) 0.011(4)
N58 0.056(5) 0.051(5) 0.042(4) 0.010(4) 0.020(4) 0.006(4)
N59 0.069(7) 0.071(6) 0.073(6) 0.020(5) 0.023(5) 0.005(5)
N60 0.051(5) 0.058(5) 0.045(4) 0.010(4) 0.012(4) 0.012(4)
N61 0.050(5) 0.056(5) 0.045(4) 0.004(4) 0.005(4) 0.016(4)
N62 0.061(6) 0.066(6) 0.062(6) 0.009(5) -0.011(5) 0.002(5)
N63 0.057(5) 0.044(4) 0.040(4) 0.008(3) 0.008(4) 0.012(4)
N64 0.057(5) 0.053(5) 0.047(4) 0.005(4) 0.011(4) 0.010(4)
N65 0.128(10) 0.068(7) 0.058(6) 0.023(5) 0.020(6) 0.027(7)
N66 0.140(11) 0.067(7) 0.058(6) 0.006(5) 0.007(7) 0.014(7)
N67 0.045(5) 0.046(5) 0.058(5) 0.004(4) 0.003(4) 0.009(4)
N68 0.051(5) 0.049(5) 0.043(4) 0.005(3) 0.011(4) -0.004(4)
N69 0.080(7) 0.070(6) 0.076(7) 0.022(5) 0.018(6) -0.026(5)
N70 0.068(6) 0.034(4) 0.048(4) 0.000(3) 0.022(4) 0.004(4)
N71 0.073(6) 0.057(5) 0.062(5) 0.016(4) 0.033(5) 0.020(5)
N72 0.048(5) 0.070(6) 0.047(5) 0.000(4) 0.005(4) 0.008(4)
N73 0.052(5) 0.063(5) 0.041(4) 0.011(4) 0.011(4) 0.008(4)
N74 0.071(6) 0.058(5) 0.037(4) 0.008(4) 0.015(4) 0.019(5)
N75 0.047(4) 0.046(4) 0.035(4) 0.012(3) 0.009(3) 0.007(4)
N76 0.046(4) 0.049(4) 0.037(4) 0.007(3) 0.009(3) 0.011(4)
N77 0.050(5) 0.043(4) 0.043(4) 0.013(3) 0.008(3) 0.010(4)
N78 0.054(5) 0.040(4) 0.044(4) 0.010(3) 0.019(4) 0.011(4)
N79 0.071(6) 0.034(4) 0.054(5) 0.008(4) 0.006(4) -0.002(4)
N80 0.073(6) 0.052(5) 0.033(4) 0.006(3) 0.011(4) 0.021(4)
N81 0.076(9) 0.097(10) 0.108(10) -0.008(8) 0.007(8) 0.004(8)
N82 0.113(13) 0.091(10) 0.134(14) 0.055(10) -0.043(12) -0.015(9)
N83 0.063(7) 0.117(10) 0.071(7) -0.027(6) 0.010(6) 0.008(7)
C1 0.086(9) 0.069(8) 0.073(8) 0.032(6) 0.030(7) 0.029(7)
C2 0.101(11) 0.109(12) 0.065(8) 0.025(8) 0.045(8) 0.047(10)
C3 0.18(2) 0.092(11) 0.071(9) -0.007(8) 0.050(11) 0.064(13)
C4 0.082(9) 0.062(7) 0.078(8) -0.017(6) 0.022(7) 0.029(7)
C5 0.090(9) 0.062(7) 0.055(6) 0.019(5) 0.029(6) 0.039(7)
C6 0.089(9) 0.048(6) 0.059(6) 0.012(5) 0.038(6) 0.022(6)
C7 0.064(7) 0.067(7) 0.050(6) 0.029(5) 0.024(5) 0.026(6)
C8 0.061(7) 0.054(6) 0.068(7) 0.026(5) 0.030(6) 0.023(5)
C9 0.064(7) 0.055(6) 0.079(7) 0.008(5) 0.042(6) 0.019(5)
C10 0.064(7) 0.053(6) 0.066(7) 0.013(5) 0.022(6) -0.008(5)
C11 0.063(6) 0.040(5) 0.048(5) 0.009(4) 0.020(5) 0.009(5)
C12 0.040(5) 0.047(6) 0.061(6) 0.006(5) 0.007(5) 0.002(4)
C13 0.045(6) 0.056(6) 0.073(7) 0.024(5) 0.017(5) 0.016(5)
C14 0.060(7) 0.070(7) 0.059(6) 0.037(6) 0.026(5) 0.032(6)
C15 0.055(7) 0.092(9) 0.092(9) 0.036(8) 0.034(7) 0.009(7)
C16 0.093(12) 0.157(17) 0.118(13) 0.073(13) 0.065(11) 0.087(13)
C17 0.136(16) 0.108(13) 0.061(8) 0.018(8) 0.020(9) 0.075(12)
C18 0.105(11) 0.100(11) 0.066(8) 0.032(7) 0.039(8) 0.042(9)
C19 0.055(7) 0.099(10) 0.093(9) -0.019(8) 0.025(7) 0.014(7)
C20 0.090(10) 0.112(12) 0.071(8) -0.009(8) 0.024(8) 0.052(10)
C21 0.117(12) 0.099(11) 0.078(9) 0.002(8) 0.056(9) 0.055(10)
C22 0.080(9) 0.081(9) 0.116(11) -0.053(8) 0.045(9) 0.001(7)
C23 0.084(9) 0.048(6) 0.110(10) -0.011(6) 0.062(8) -0.006(6)
C24 0.074(9) 0.059(7) 0.113(11) -0.004(7) 0.032(8) -0.009(6)
C25 0.068(7) 0.043(5) 0.068(7) -0.003(5) 0.036(6) -0.007(5)
C26 0.059(7) 0.058(6) 0.071(7) -0.010(5) 0.028(6) 0.010(5)
C27 0.041(6) 0.096(9) 0.072(7) -0.044(6) 0.026(5) -0.008(6)
C28 0.043(6) 0.097(9) 0.065(7) -0.033(6) 0.028(5) -0.017(6)
C29 0.049(6) 0.061(6) 0.053(6) 0.009(5) 0.018(5) 0.001(5)
C30 0.058(6) 0.052(6) 0.044(5) 0.009(4) 0.021(5) 0.007(5)
C31 0.059(6) 0.030(4) 0.052(5) 0.011(4) 0.015(5) 0.003(4)
C32 0.064(7) 0.033(5) 0.060(6) 0.015(4) 0.021(5) 0.009(5)
C33 0.050(6) 0.064(7) 0.072(7) 0.024(6) 0.019(5) 0.013(5)
C34 0.068(9) 0.085(10) 0.096(10) 0.014(8) 0.029(8) 0.006(7)
C35 0.107(12) 0.101(11) 0.084(9) 0.043(8) 0.059(9) 0.059(10)
C36 0.106(10) 0.102(10) 0.076(8) 0.044(7) 0.073(8) 0.069(9)
C37 0.050(7) 0.098(10) 0.082(8) -0.013(7) 0.034(6) 0.012(6)
C38 0.079(9) 0.072(8) 0.086(9) 0.016(7) 0.029(8) 0.037(8)
C39 0.096(12) 0.151(17) 0.086(10) -0.010(10) 0.024(9) 0.071(13)
C40 0.085(12) 0.135(15) 0.162(17) -0.091(13) 0.003(11) 0.032(11)
C41 0.056(7) 0.079(8) 0.071(7) -0.020(6) 0.012(6) 0.021(6)
C42 0.063(9) 0.054(8) 0.22(2) -0.050(10) 0.041(11) -0.011(7)
C43 0.053(6) 0.042(5) 0.061(6) 0.005(4) 0.010(5) 0.014(5)
C44 0.048(6) 0.050(6) 0.068(6) 0.016(5) 0.022(5) 0.007(5)
C45 0.072(9) 0.056(8) 0.190(17) -0.033(9) 0.068(11) -0.016(6)
C46 0.053(7) 0.063(7) 0.164(14) -0.059(8) 0.057(8) -0.027(6)
C47 0.039(5) 0.049(5) 0.056(6) 0.015(4) 0.014(4) 0.009(4)
C48 0.042(5) 0.047(5) 0.064(6) 0.012(5) 0.016(5) 0.011(4)
C49 0.037(5) 0.051(5) 0.040(5) 0.002(4) 0.001(4) 0.000(4)
C50 0.049(5) 0.041(5) 0.054(5) 0.017(4) 0.018(5) 0.006(4)
C51 0.042(5) 0.070(7) 0.059(6) 0.008(5) 0.016(5) 0.016(5)
C52 0.049(6) 0.069(7) 0.072(7) 0.015(6) 0.020(6) 0.004(6)
C53 0.063(7) 0.055(6) 0.066(7) 0.020(5) 0.030(6) 0.023(6)
C54 0.055(6) 0.054(6) 0.071(7) 0.021(5) 0.022(5) 0.011(5)
C55 0.065(8) 0.112(11) 0.094(10) 0.051(9) 0.039(7) 0.034(8)
C56 0.130(16) 0.129(15) 0.121(14) 0.072(12) 0.090(13) 0.087(14)
C57 0.133(15) 0.088(11) 0.088(10) 0.032(8) 0.070(11) 0.064(11)
C58 0.107(11) 0.090(9) 0.056(6) 0.021(6) 0.026(7) 0.064(9)
C59 0.100(10) 0.065(7) 0.051(6) 0.028(5) 0.037(7) 0.041(7)
C60 0.075(7) 0.058(6) 0.040(5) 0.015(5) 0.021(5) 0.035(6)
C61 0.064(7) 0.054(6) 0.044(5) 0.026(5) 0.015(5) 0.030(5)
C62 0.043(5) 0.040(5) 0.030(4) 0.011(3) 0.005(4) 0.008(4)
C63 0.055(6) 0.049(5) 0.040(5) 0.005(4) 0.007(4) 0.013(5)
C64 0.037(5) 0.038(5) 0.062(6) 0.009(4) 0.009(4) -0.005(4)
C65 0.065(6) 0.029(4) 0.033(4) 0.008(3) -0.002(4) 0.000(4)
C66 0.042(5) 0.048(5) 0.045(5) 0.023(4) 0.017(4) 0.011(4)
C67 0.048(6) 0.051(6) 0.048(5) 0.023(4) 0.010(4) 0.007(5)
C68 0.063(7) 0.065(7) 0.050(5) 0.036(5) 0.026(5) 0.029(6)
C69 0.049(6) 0.061(6) 0.058(6) 0.029(5) 0.011(5) 0.006(5)
C70 0.061(7) 0.058(7) 0.083(8) 0.032(6) 0.019(6) 0.004(6)
C71 0.082(9) 0.090(10) 0.080(9) 0.046(8) 0.039(8) 0.038(8)
C72 0.063(7) 0.051(6) 0.064(6) 0.020(5) 0.017(6) 0.015(5)
C73 0.048(6) 0.075(8) 0.082(8) 0.029(6) 0.012(6) 0.013(6)
C74 0.130(14) 0.101(11) 0.063(8) 0.050(8) 0.033(9) 0.065(11)
C75 0.067(8) 0.101(11) 0.062(7) 0.031(7) 0.007(6) 0.039(8)
C76 0.056(7) 0.099(9) 0.042(5) 0.015(6) 0.011(5) 0.031(7)
C77 0.049(6) 0.065(7) 0.053(6) 0.017(5) 0.021(5) 0.019(5)
C78 0.039(5) 0.083(8) 0.036(5) 0.004(5) 0.017(4) 0.014(5)
C79 0.051(6) 0.050(5) 0.051(5) 0.024(4) 0.027(5) 0.019(5)
C80 0.043(5) 0.049(5) 0.069(6) 0.020(5) 0.029(5) 0.024(5)
C81 0.050(6) 0.057(6) 0.051(5) 0.017(5) 0.014(5) 0.007(5)
C82 0.039(5) 0.053(5) 0.054(5) 0.016(4) 0.025(4) 0.008(4)
C83 0.051(6) 0.051(5) 0.044(5) 0.018(4) 0.017(4) 0.020(5)
C84 0.047(5) 0.044(5) 0.054(5) 0.019(4) 0.022(5) 0.022(4)
C85 0.064(7) 0.064(7) 0.076(8) 0.036(6) 0.037(6) 0.028(6)
C86 0.044(5) 0.056(6) 0.053(6) 0.008(5) 0.006(5) 0.011(5)
C87 0.072(8) 0.079(8) 0.077(8) 0.047(7) 0.032(6) 0.030(7)
C88 0.076(8) 0.066(7) 0.065(7) 0.040(6) 0.014(6) 0.018(6)
C89 0.102(11) 0.085(9) 0.068(8) 0.040(7) 0.020(8) 0.032(9)
C90 0.069(7) 0.061(7) 0.062(7) 0.017(5) 0.019(6) 0.018(6)
C91 0.102(10) 0.057(7) 0.051(6) 0.013(5) 0.017(6) 0.037(7)
C92 0.143(15) 0.064(9) 0.066(8) 0.020(7) 0.010(9) 0.033(10)
C93 0.22(2) 0.109(13) 0.049(7) 0.033(8) 0.041(11) 0.117(16)
C94 0.102(11) 0.118(12) 0.054(7) -0.007(7) -0.010(7) 0.062(10)
C95 0.084(9) 0.087(9) 0.047(6) 0.015(6) 0.019(6) 0.058(8)
C96 0.042(6) 0.067(7) 0.061(6) 0.008(5) 0.004(5) 0.015(5)
C97 0.029(4) 0.048(5) 0.045(5) 0.002(4) 0.006(4) 0.002(4)
C98 0.036(5) 0.066(7) 0.054(6) 0.006(5) 0.013(4) 0.004(5)
C99 0.044(5) 0.054(6) 0.033(4) 0.007(4) 0.008(4) -0.005(4)
C100 0.038(5) 0.047(5) 0.043(5) 0.010(4) 0.007(4) -0.006(4)
C101 0.049(6) 0.053(6) 0.060(6) 0.013(5) 0.021(5) 0.010(5)
C102 0.045(5) 0.060(6) 0.042(5) 0.012(4) 0.008(4) 0.016(5)
C103 0.045(6) 0.071(7) 0.047(5) 0.007(5) 0.010(5) -0.001(5)
C104 0.051(6) 0.048(5) 0.049(5) 0.019(4) 0.017(4) 0.005(5)
C105 0.082(9) 0.057(7) 0.072(8) 0.006(6) 0.018(7) -0.008(6)
C106 0.087(9) 0.050(6) 0.076(8) 0.027(6) 0.011(7) 0.009(6)
C107 0.083(9) 0.056(7) 0.055(6) 0.017(5) 0.024(6) 0.002(6)
C108 0.063(7) 0.047(6) 0.063(6) 0.011(5) 0.020(5) 0.009(5)
C109 0.066(7) 0.057(6) 0.067(7) 0.018(5) 0.020(6) 0.015(6)
C110 0.063(7) 0.077(8) 0.069(7) 0.027(6) 0.014(6) 0.011(6)
C111 0.097(10) 0.072(8) 0.048(6) 0.024(6) 0.009(6) 0.028(7)
C112 0.069(7) 0.049(6) 0.056(6) 0.011(5) 0.005(5) 0.027(5)
C113 0.068(7) 0.055(6) 0.035(4) 0.011(4) 0.016(4) 0.035(5)
C114 0.060(7) 0.067(7) 0.042(5) 0.009(5) 0.006(5) 0.023(6)
C115 0.042(5) 0.060(6) 0.038(5) 0.006(4) 0.009(4) 0.017(5)
C116 0.058(6) 0.068(7) 0.044(5) 0.012(5) 0.008(5) 0.025(6)
C117 0.036(5) 0.066(6) 0.050(5) 0.029(5) 0.000(4) 0.011(5)
C118 0.049(6) 0.070(7) 0.054(6) 0.029(5) 0.013(5) 0.019(5)
C119 0.063(7) 0.055(6) 0.049(5) 0.016(5) 0.024(5) 0.020(5)
C120 0.053(6) 0.043(5) 0.051(5) -0.005(4) 0.012(5) 0.007(5)
C121 0.052(6) 0.053(6) 0.048(5) -0.001(4) 0.020(5) -0.012(5)
C122 0.079(8) 0.053(6) 0.041(5) -0.005(4) 0.025(5) 0.004(6)
C123 0.103(10) 0.053(6) 0.062(7) 0.017(5) 0.037(7) 0.007(6)
C124 0.113(12) 0.053(7) 0.083(9) 0.030(7) 0.029(8) 0.020(8)
C125 0.125(12) 0.068(8) 0.035(5) 0.018(5) 0.024(6) 0.020(8)
C126 0.079(7) 0.045(5) 0.035(5) 0.008(4) 0.010(5) 0.016(5)
C127 0.085(9) 0.077(8) 0.070(8) 0.027(7) 0.030(7) 0.020(7)
C128 0.153(17) 0.114(14) 0.125(14) 0.064(12) 0.095(14) 0.075(14)
C129 0.121(12) 0.097(10) 0.037(6) 0.014(6) 0.019(7) 0.059(10)
C130 0.076(8) 0.079(8) 0.052(6) 0.002(6) 0.015(6) 0.030(7)
C131 0.050(6) 0.074(7) 0.042(5) 0.016(5) 0.024(4) 0.032(5)
C132 0.044(5) 0.062(6) 0.033(4) 0.012(4) -0.003(4) 0.012(5)
C133 0.043(5) 0.075(7) 0.032(4) 0.009(4) 0.009(4) 0.017(5)
C134 0.045(5) 0.052(6) 0.046(5) 0.011(4) 0.011(4) 0.018(5)
C135 0.066(7) 0.055(6) 0.046(5) 0.007(4) 0.009(5) 0.010(5)
C136 0.068(7) 0.050(6) 0.042(5) 0.003(4) 0.002(5) -0.005(5)
C137 0.059(6) 0.045(5) 0.037(5) 0.008(4) 0.017(4) 0.012(5)
C138 0.046(5) 0.043(5) 0.044(5) 0.008(4) 0.006(4) 0.006(4)
C139 0.069(6) 0.027(4) 0.046(5) 0.011(4) 0.029(5) 0.016(4)
C140 0.069(7) 0.045(5) 0.044(5) 0.014(4) 0.021(5) 0.012(5)
C141 0.076(7) 0.047(6) 0.047(5) 0.010(4) 0.019(5) 0.013(5)
C142 0.112(10) 0.051(6) 0.053(6) 0.031(5) 0.045(7) 0.035(7)
C143 0.096(9) 0.057(7) 0.049(6) 0.019(5) 0.020(6) 0.037(7)
C144 0.060(6) 0.059(6) 0.046(5) 0.011(5) 0.016(5) 0.013(5)

loop_
_atom_type_symbol
_atom_type_description
_atom_type_scat_dispersion_real
_atom_type_scat_dispersion_imag
_atom_type_scat_source
C C 0.0033 0.0016 'International Tables Vol C Tables 4.2.6.8 and 6.1.1.4'
H H 0.0000 0.0000 'International Tables Vol C Tables 4.2.6.8 and 6.1.1.4'
Cu Cu 0.3201 1.2651 'International Tables Vol C Tables 4.2.6.8 and 6.1.1.4'
N N 0.0061 0.0033 'International Tables Vol C Tables 4.2.6.8 and 6.1.1.4'
O O 0.0106 0.0060 'International Tables Vol C Tables 4.2.6.8 and 6.1.1.4'
Na Na 0.0362 0.0249 'International Tables Vol C Tables 4.2.6.8 and 6.1.1.4'

loop_
_geom_angle_atom_site_label_1
_geom_angle_atom_site_label_2
_geom_angle_atom_site_label_3
_geom_angle
_geom_angle_site_symmetry_1
_geom_angle_site_symmetry_3
_geom_angle_publ_flag
N3 Cu1 N43 170.6(3) . . ?
N3 Cu1 O1 76.8(3) . . ?
N43 Cu1 O1 96.1(3) . . ?
N3 Cu1 N1 77.6(4) . . ?
N43 Cu1 N1 109.4(3) . . ?
O1 Cu1 N1 154.4(3) . . ?
N3 Cu1 O9 99.1(3) . . ?
N43 Cu1 O9 76.2(3) . . ?
O1 Cu1 O9 102.8(2) . . ?
N1 Cu1 O9 81.9(3) . . ?
N3 Cu1 N41 109.1(4) . . ?
N43 Cu1 N41 75.9(4) . . ?
O1 Cu1 N41 84.0(3) . . ?
N1 Cu1 N41 103.9(3) . . ?
O9 Cu1 N41 151.8(3) . . ?
N53 Cu2 O11 78.6(3) . . ?
N53 Cu2 N51 80.8(4) . . ?
O11 Cu2 N51 158.1(3) . . ?
N53 Cu2 N5 166.4(4) . . ?
O11 Cu2 N5 100.0(3) . . ?
N51 Cu2 N5 98.3(3) . . ?
N53 Cu2 O1 116.4(3) . . ?
O11 Cu2 O1 92.1(3) . . ?
N51 Cu2 O1 103.6(3) . . ?
N5 Cu2 O1 77.1(3) . . ?
N63 Cu3 O2 162.5(3) . . ?
N63 Cu3 O13 80.4(3) . . ?
O2 Cu3 O13 98.2(3) . . ?
N63 Cu3 N61 79.9(3) . . ?
O2 Cu3 N61 99.6(3) . . ?
O13 Cu3 N61 160.0(3) . . ?
N63 Cu3 N6 120.4(3) . . ?
O2 Cu3 N6 76.9(3) . . ?
O13 Cu3 N6 88.6(3) . . ?
N61 Cu3 N6 104.3(3) . . ?
N8 Cu4 N73 164.0(3) . . ?
N8 Cu4 N71 112.0(4) . . ?
N73 Cu4 N71 78.9(3) . . ?
N8 Cu4 N10 77.9(3) . . ?
N73 Cu4 N10 113.1(3) . . ?
N71 Cu4 N10 98.3(3) . . ?
N8 Cu4 O2 75.5(3) . . ?
N73 Cu4 O2 93.6(3) . . ?
N71 Cu4 O2 89.3(3) . . ?
N10 Cu4 O2 153.2(3) . . ?
N8 Cu4 O15 94.8(3) . . ?
N73 Cu4 O15 74.6(3) . . ?
N71 Cu4 O15 153.1(3) . . ?
N10 Cu4 O15 88.3(3) . . ?
O2 Cu4 O15 96.4(2) . . ?
N18 Cu5 O15 166.7(3) . . ?
N18 Cu5 O4 79.5(3) . . ?
O15 Cu5 O4 96.5(3) . . ?
N18 Cu5 N20 80.0(4) . . ?
O15 Cu5 N20 101.7(3) . . ?
O4 Cu5 N20 158.0(3) . . ?
N18 Cu5 N75 115.3(3) . . ?
O15 Cu5 N75 77.4(3) . . ?
O4 Cu5 N75 92.7(3) . . ?
N20 Cu5 N75 103.1(3) . . ?
N28 Cu6 O6 80.3(3) . . ?
N28 Cu6 N76 170.6(3) . . ?
O6 Cu6 N76 96.0(3) . . ?
N28 Cu6 N30 80.6(3) . . ?
O6 Cu6 N30 160.1(3) . . ?
N76 Cu6 N30 101.9(3) . . ?
N28 Cu6 O16 111.3(3) . . ?
O6 Cu6 O16 92.8(3) . . ?
N76 Cu6 O16 77.4(3) . . ?
N30 Cu6 O16 99.6(3) . . ?
N78 Cu7 N38 160.8(3) . . ?
N78 Cu7 O16 78.0(3) . . ?
N38 Cu7 O16 102.1(3) . . ?
N78 Cu7 N80 78.8(3) . . ?
N38 Cu7 N80 100.8(3) . . ?
O16 Cu7 N80 156.6(3) . . ?
N78 Cu7 N40 124.9(3) . . ?
N38 Cu7 N40 74.3(3) . . ?
O16 Cu7 N40 91.0(3) . . ?
N80 Cu7 N40 99.5(3) . . ?
N78 Cu7 O8 88.7(3) . . ?
N38 Cu7 O8 72.4(3) . . ?
O16 Cu7 O8 101.8(2) . . ?
N80 Cu7 O8 80.9(3) . . ?
N40 Cu7 O8 146.1(3) . . ?
N68 Cu8 O8 165.1(3) . . ?
N68 Cu8 O14 79.6(3) . . ?
O8 Cu8 O14 93.7(3) . . ?
N68 Cu8 N70 81.1(3) . . ?
O8 Cu8 N70 103.0(3) . . ?
O14 Cu8 N70 159.0(3) . . ?
N68 Cu8 N36 116.9(3) . . ?
O8 Cu8 N36 77.2(3) . . ?
O14 Cu8 N36 99.8(3) . . ?
N70 Cu8 N36 96.3(3) . . ?
N58 Cu9 O12 79.5(3) . . ?
N58 Cu9 N35 166.1(3) . . ?
O12 Cu9 N35 92.3(3) . . ?
N58 Cu9 N60 81.4(3) . . ?
O12 Cu9 N60 159.0(3) . . ?
N35 Cu9 N60 104.7(3) . . ?
N58 Cu9 O7 114.9(3) . . ?
O12 Cu9 O7 103.0(3) . . ?
N35 Cu9 O7 77.7(3) . . ?
N60 Cu9 O7 92.8(3) . . ?
N33 Cu10 N48 169.2(3) . . ?
N33 Cu10 O7 77.7(3) . . ?
N48 Cu10 O7 96.2(3) . . ?
N33 Cu10 N31 78.8(4) . . ?
N48 Cu10 N31 107.1(4) . . ?
O7 Cu10 N31 156.5(4) . . ?
N33 Cu10 O10 95.6(3) . . ?
N48 Cu10 O10 75.5(3) . . ?
O7 Cu10 O10 91.0(2) . . ?
N31 Cu10 O10 92.0(3) . . ?
N33 Cu10 N50 114.2(3) . . ?
N48 Cu10 N50 75.0(3) . . ?
O7 Cu10 N50 96.4(3) . . ?
N31 Cu10 N50 92.5(3) . . ?
O10 Cu10 N50 150.2(3) . . ?
N23 Cu11 O5 80.4(4) . . ?
N23 Cu11 O10 155.9(5) . . ?
O5 Cu11 O10 99.7(3) . . ?
N23 Cu11 N21 79.4(4) . . ?
O5 Cu11 N21 159.5(4) . . ?
O10 Cu11 N21 97.2(4) . . ?
N23 Cu11 N46 128.3(5) . . ?
O5 Cu11 N46 93.1(3) . . ?
O10 Cu11 N46 75.8(3) . . ?
N21 Cu11 N46 102.4(3) . . ?
N13 Cu12 O3 78.8(4) . . ?
N13 Cu12 N11 79.7(4) . . ?
O3 Cu12 N11 157.3(4) . . ?
N13 Cu12 N45 160.0(4) . . ?
O3 Cu12 N45 96.6(3) . . ?
N11 Cu12 N45 101.1(3) . . ?
N13 Cu12 O9 121.4(4) . . ?
O3 Cu12 O9 92.5(3) . . ?
N11 Cu12 O9 104.9(3) . . ?
N45 Cu12 O9 78.0(3) . . ?
N15 Na1 N55 172.3(11) . . ?
N15 Na1 O11 102.9(8) . . ?
N55 Na1 O11 84.2(7) . . ?
N15 Na1 O3 79.4(6) . . ?
N55 Na1 O3 99.5(7) . . ?
O11 Na1 O3 122.9(7) . . ?
N15 Na1 C26 29.6(5) . . ?
N55 Na1 C26 145.6(9) . . ?
O11 Na1 C26 126.7(8) . . ?
O3 Na1 C26 53.2(4) . . ?
N15 Na1 C98 158.2(9) . . ?
N55 Na1 C98 28.0(5) . . ?
O11 Na1 C98 56.7(4) . . ?
O3 Na1 C98 116.9(6) . . ?
C26 Na1 C98 170.2(7) . . ?
N15 Na1 N16 27.2(5) . . ?
N55 Na1 N16 150.7(8) . . ?
O11 Na1 N16 94.9(6) . . ?
O3 Na1 N16 105.4(6) . . ?
C26 Na1 N16 52.6(4) . . ?
C98 Na1 N16 137.1(6) . . ?
N15 Na1 C97 128.3(9) . . ?
N55 Na1 C97 58.7(5) . . ?
O11 Na1 C97 25.5(3) . . ?
O3 Na1 C97 122.6(6) . . ?
C26 Na1 C97 150.6(7) . . ?
C98 Na1 C97 31.3(3) . . ?
N16 Na1 C97 116.8(6) . . ?
N15 Na1 N56 149.1(8) . . ?
N55 Na1 N56 23.3(5) . . ?
O11 Na1 N56 107.0(6) . . ?
O3 Na1 N56 91.0(6) . . ?
C26 Na1 N56 125.3(6) . . ?
C98 Na1 N56 50.3(4) . . ?
N16 Na1 N56 139.4(6) . . ?
C97 Na1 N56 81.5(5) . . ?
N15 Na1 C25 55.8(5) . . ?
N55 Na1 C25 122.2(8) . . ?
O11 Na1 C25 126.8(7) . . ?
O3 Na1 C25 23.9(3) . . ?
C26 Na1 C25 29.6(3) . . ?
C98 Na1 C25 140.6(6) . . ?
N16 Na1 C25 81.5(5) . . ?
C97 Na1 C25 138.3(6) . . ?
N56 Na1 C25 109.5(6) . . ?
N15 Na1 Na3 117.4(7) . . ?
N55 Na1 Na3 55.0(6) . . ?
O11 Na1 Na3 137.9(7) . . ?
O3 Na1 Na3 78.4(5) . . ?
C26 Na1 Na3 95.4(5) . . ?
C98 Na1 Na3 81.6(5) . . ?
N16 Na1 Na3 115.1(5) . . ?
C97 Na1 Na3 112.9(5) . . ?
N56 Na1 Na3 31.7(3) . . ?
C25 Na1 Na3 88.1(4) . . ?
N15 Na1 Na2 62.1(7) . . ?
N55 Na1 Na2 116.4(9) . . ?
O11 Na1 Na2 83.7(7) . . ?
O3 Na1 Na2 138.0(8) . . ?
C26 Na1 Na2 85.1(7) . . ?
C98 Na1 Na2 104.7(7) . . ?
N16 Na1 Na2 34.9(6) . . ?
C97 Na1 Na2 95.5(7) . . ?
N56 Na1 Na2 113.1(7) . . ?
C25 Na1 Na2 114.6(7) . . ?
Na3 Na1 Na2 104.0(6) . . ?
N65 Na2 N16 144.2(19) . . ?
N65 Na2 O4 129.9(16) . . ?
N16 Na2 O4 81.8(12) . . ?
N65 Na2 O13 83.9(13) . . ?
N16 Na2 O13 113.3(14) . . ?
O4 Na2 O13 94.5(11) . . ?
N65 Na2 C116 30.5(7) . . ?
N16 Na2 C116 135.9(15) . . ?
O4 Na2 C116 138.0(13) . . ?
O13 Na2 C116 57.7(8) . . ?
N65 Na2 C29 146.0(16) . . ?
N16 Na2 C29 31.9(7) . . ?
O4 Na2 C29 57.7(8) . . ?
O13 Na2 C29 130.1(13) . . ?
C116 Na2 C29 164.4(13) . . ?
N65 Na2 N66 24.6(6) . . ?
N16 Na2 N66 126.7(14) . . ?
O4 Na2 N66 126.5(13) . . ?
O13 Na2 N66 108.5(12) . . ?
C116 Na2 N66 52.9(7) . . ?
C29 Na2 N66 121.4(12) . . ?
N65 Na2 C30 138.5(16) . . ?
N16 Na2 C30 61.6(10) . . ?
O4 Na2 C30 27.6(5) . . ?
O13 Na2 C30 118.9(12) . . ?
C116 Na2 C30 162.4(13) . . ?
C29 Na2 C30 32.2(5) . . ?
N66 Na2 C30 121.5(12) . . ?
N65 Na2 C115 61.1(10) . . ?
N16 Na2 C115 123.5(14) . . ?
O4 Na2 C115 118.7(12) . . ?
O13 Na2 C115 26.4(4) . . ?
C116 Na2 C115 32.2(5) . . ?
C29 Na2 C115 151.0(12) . . ?
N66 Na2 C115 84.8(10) . . ?
C30 Na2 C115 144.9(12) . . ?
N65 Na2 N15 123.6(15) . . ?
N16 Na2 N15 21.5(6) . . ?
O4 Na2 N15 103.2(11) . . ?
O13 Na2 N15 112.5(11) . . ?
C116 Na2 N15 116.0(11) . . ?
C29 Na2 N15 49.9(6) . . ?
N66 Na2 N15 110.6(10) . . ?
C30 Na2 N15 81.6(9) . . ?
C115 Na2 N15 112.5(10) . . ?
N65 Na2 Na4 58.3(9) . . ?
N16 Na2 Na4 97.6(11) . . ?
O4 Na2 Na4 111.8(11) . . ?
O13 Na2 Na4 142.1(13) . . ?
C116 Na2 Na4 85.0(9) . . ?
C29 Na2 Na4 87.8(9) . . ?
N66 Na2 Na4 33.7(4) . . ?
C30 Na2 Na4 94.5(9) . . ?
C115 Na2 Na4 117.1(10) . . ?
N15 Na2 Na4 88.3(8) . . ?
N65 Na2 Na1 92.1(13) . . ?
N16 Na2 Na1 54.0(8) . . ?
O4 Na2 Na1 135.6(12) . . ?
O13 Na2 Na1 105.2(10) . . ?
C116 Na2 Na1 85.1(9) . . ?
C29 Na2 Na1 79.7(8) . . ?
N66 Na2 Na1 84.6(9) . . ?
C30 Na2 Na1 111.9(10) . . ?
C115 Na2 Na1 91.9(9) . . ?
N15 Na2 Na1 32.4(4) . . ?
Na4 Na2 Na1 75.2(7) . . ?
N56 Na3 N25 159.3(6) . . ?
N56 Na3 O12 80.5(5) . . ?
N25 Na3 O12 111.4(6) . . ?
N56 Na3 O5 120.7(5) . . ?
N25 Na3 O5 76.4(4) . . ?
O12 Na3 O5 94.7(4) . . ?
N56 Na3 N55 27.2(4) . . ?
N25 Na3 N55 135.1(6) . . ?
O12 Na3 N55 107.1(4) . . ?
O5 Na3 N55 122.6(4) . . ?
N56 Na3 C101 26.4(4) . . ?
N25 Na3 C101 156.1(6) . . ?
O12 Na3 C101 54.5(3) . . ?
O5 Na3 C101 120.8(4) . . ?
N55 Na3 C101 52.7(3) . . ?
N56 Na3 C44 157.3(6) . . ?
N25 Na3 C44 26.7(4) . . ?
O12 Na3 C44 120.0(4) . . ?
O5 Na3 C44 52.7(3) . . ?
N55 Na3 C44 132.7(4) . . ?
C101 Na3 C44 172.5(4) . . ?
N56 Na3 N26 137.5(5) . . ?
N25 Na3 N26 23.9(4) . . ?
O12 Na3 N26 108.5(4) . . ?
O5 Na3 N26 100.3(4) . . ?
N55 Na3 N26 120.3(4) . . ?
C101 Na3 N26 135.0(4) . . ?
C44 Na3 N26 49.6(3) . . ?
N56 Na3 C102 55.7(4) . . ?
N25 Na3 C102 134.8(6) . . ?
O12 Na3 C102 24.8(2) . . ?
O5 Na3 C102 106.6(4) . . ?
N55 Na3 C102 82.4(4) . . ?
C101 Na3 C102 29.7(3) . . ?
C44 Na3 C102 144.2(4) . . ?
N26 Na3 C102 125.5(4) . . ?
N56 Na3 C43 137.1(5) . . ?
N25 Na3 C43 55.0(4) . . ?
O12 Na3 C43 113.7(4) . . ?
O5 Na3 C43 25.2(3) . . ?
N55 Na3 C43 125.8(4) . . ?
C101 Na3 C43 145.3(4) . . ?
C44 Na3 C43 29.0(3) . . ?
N26 Na3 C43 78.5(4) . . ?
C102 Na3 C43 130.4(4) . . ?
N56 Na3 Na1 62.1(5) . . ?
N25 Na3 Na1 101.3(6) . . ?
O12 Na3 Na1 140.3(4) . . ?
O5 Na3 Na1 114.8(4) . . ?
N55 Na3 Na1 34.8(3) . . ?
C101 Na3 Na1 86.8(4) . . ?
C44 Na3 Na1 99.3(4) . . ?
N26 Na3 Na1 92.3(4) . . ?
C102 Na3 Na1 116.4(4) . . ?
C43 Na3 Na1 103.2(4) . . ?
N56 Na3 Na4 103.8(4) . . ?
N25 Na3 Na4 57.9(4) . . ?
O12 Na3 Na4 102.6(3) . . ?
O5 Na3 Na4 134.3(4) . . ?
N55 Na3 Na4 92.2(3) . . ?
C101 Na3 Na4 103.5(3) . . ?
C44 Na3 Na4 82.3(3) . . ?
N26 Na3 Na4 34.1(2) . . ?
C102 Na3 Na4 106.6(3) . . ?
C43 Na3 Na4 111.2(3) . . ?
Na1 Na3 Na4 75.9(3) . . ?
N66 Na4 N26 165.6(7) . . ?
N66 Na4 O6 109.9(5) . . ?
N26 Na4 O6 83.0(4) . . ?
N66 Na4 O14 80.9(4) . . ?
N26 Na4 O14 101.0(5) . . ?
O6 Na4 O14 109.7(3) . . ?
N66 Na4 C119 30.2(4) . . ?
N26 Na4 C119 141.8(5) . . ?
O6 Na4 C119 131.4(4) . . ?
O14 Na4 C119 56.4(3) . . ?
N66 Na4 C47 160.8(5) . . ?
N26 Na4 C47 28.0(4) . . ?
O6 Na4 C47 56.2(3) . . ?
O14 Na4 C47 115.3(3) . . ?
C119 Na4 C47 169.0(4) . . ?
N66 Na4 N65 24.1(4) . . ?
N26 Na4 N65 150.8(5) . . ?
O6 Na4 N65 100.3(4) . . ?
O14 Na4 N65 104.9(3) . . ?
C119 Na4 N65 52.2(3) . . ?
C47 Na4 N65 138.1(4) . . ?
N66 Na4 N25 141.5(6) . . ?
N26 Na4 N25 24.3(4) . . ?
O6 Na4 N25 106.4(3) . . ?
O14 Na4 N25 98.8(4) . . ?
C119 Na4 N25 121.2(4) . . ?
C47 Na4 N25 50.2(3) . . ?
N65 Na4 N25 135.5(4) . . ?
N66 Na4 C120 58.9(4) . . ?
N26 Na4 C120 118.1(5) . . ?
O6 Na4 C120 129.2(4) . . ?
O14 Na4 C120 27.0(3) . . ?
C119 Na4 C120 30.7(3) . . ?
C47 Na4 C120 139.5(3) . . ?
N65 Na4 C120 82.3(3) . . ?
N25 Na4 C120 106.0(4) . . ?
N66 Na4 C48 135.0(6) . . ?
N26 Na4 C48 57.6(4) . . ?
O6 Na4 C48 25.5(3) . . ?
O14 Na4 C48 113.2(3) . . ?
C119 Na4 C48 155.4(4) . . ?
C47 Na4 C48 30.9(3) . . ?
N65 Na4 C48 121.1(4) . . ?
N25 Na4 C48 80.9(3) . . ?
C120 Na4 C48 139.5(3) . . ?
N66 Na4 Na2 54.9(7) . . ?
N26 Na4 Na2 122.5(7) . . ?
O6 Na4 Na2 85.3(6) . . ?
O14 Na4 Na2 135.7(6) . . ?
C119 Na4 Na2 82.0(6) . . ?
C47 Na4 Na2 107.8(6) . . ?
N65 Na4 Na2 30.8(6) . . ?
N25 Na4 Na2 117.1(6) . . ?
C120 Na4 Na2 112.6(6) . . ?
C48 Na4 Na2 98.1(6) . . ?
N66 Na4 Na3 106.4(5) . . ?
N26 Na4 Na3 59.5(4) . . ?
O6 Na4 Na3 141.0(3) . . ?
O14 Na4 Na3 89.3(3) . . ?
C119 Na4 Na3 87.6(3) . . ?
C47 Na4 Na3 85.0(3) . . ?
N65 Na4 Na3 107.4(3) . . ?
N25 Na4 Na3 35.4(3) . . ?
C120 Na4 Na3 82.1(3) . . ?
C48 Na4 Na3 115.8(3) . . ?
Na2 Na4 Na3 104.8(5) . . ?
C7 O1 Cu1 105.9(6) . . ?
C7 O1 Cu2 113.1(6) . . ?
Cu1 O1 Cu2 140.8(4) . . ?
C12 O2 Cu3 120.0(6) . . ?
C12 O2 Cu4 108.1(6) . . ?
Cu3 O2 Cu4 128.5(3) . . ?
C25 O3 Cu12 112.6(7) . . ?
C25 O3 Na1 102.5(7) . . ?
Cu12 O3 Na1 140.6(5) . . ?
C30 O4 Cu5 111.5(6) . . ?
C30 O4 Na2 96.2(10) . . ?
Cu5 O4 Na2 133.6(8) . . ?
C43 O5 Cu11 108.9(6) . . ?
C43 O5 Na3 103.1(6) . . ?
Cu11 O5 Na3 137.9(4) . . ?
C48 O6 Cu6 109.2(6) . . ?
C48 O6 Na4 106.5(6) . . ?
Cu6 O6 Na4 140.7(4) . . ?
C61 O7 Cu10 106.0(6) . . ?
C61 O7 Cu9 111.9(5) . . ?
Cu10 O7 Cu9 140.1(3) . . ?
C66 O8 Cu8 119.0(6) . . ?
C66 O8 Cu7 105.4(6) . . ?
Cu8 O8 Cu7 131.9(3) . . ?
C79 O9 Cu12 113.5(6) . . ?
C79 O9 Cu1 105.5(6) . . ?
Cu12 O9 Cu1 140.5(4) . . ?
C84 O10 Cu11 122.6(5) . . ?
C84 O10 Cu10 105.8(5) . . ?
Cu11 O10 Cu10 130.3(4) . . ?
C97 O11 Cu2 111.1(6) . . ?
C97 O11 Na1 104.5(7) . . ?
Cu2 O11 Na1 140.8(6) . . ?
C102 O12 Cu9 111.3(6) . . ?
C102 O12 Na3 104.1(6) . . ?
Cu9 O12 Na3 143.6(4) . . ?
C115 O13 Cu3 110.2(6) . . ?
C115 O13 Na2 98.2(9) . . ?
Cu3 O13 Na2 145.3(8) . . ?
C120 O14 Cu8 108.4(6) . . ?
C120 O14 Na4 99.9(6) . . ?
Cu8 O14 Na4 146.1(4) . . ?
C133 O15 Cu5 119.5(5) . . ?
C133 O15 Cu4 106.6(5) . . ?
Cu5 O15 Cu4 131.4(3) . . ?
C138 O16 Cu7 109.5(5) . . ?
C138 O16 Cu6 112.0(5) . . ?
Cu7 O16 Cu6 138.3(3) . . ?
C1 N1 C5 118.1(10) . . ?
C1 N1 Cu1 129.4(9) . . ?
C5 N1 Cu1 112.0(7) . . ?
C6 N2 H1 120.0 . . ?
C6 N2 H2 120.0 . . ?
H1 N2 H2 120.0 . . ?
C6 N3 N4 117.0(10) . . ?
C6 N3 Cu1 120.5(8) . . ?
N4 N3 Cu1 121.5(6) . . ?
C7 N4 N3 108.3(10) . . ?
C8 N5 N6 120.5(9) . . ?
C8 N5 Cu2 119.4(7) . . ?
N6 N5 Cu2 120.1(6) . . ?
C11 N6 N5 118.3(8) . . ?
C11 N6 Cu3 112.0(6) . . ?
N5 N6 Cu3 129.0(6) . . ?
C12 N7 N8 108.8(9) . . ?
C13 N8 N7 115.7(10) . . ?
C13 N8 Cu4 120.5(7) . . ?
N7 N8 Cu4 120.9(7) . . ?
C13 N9 H3 120.0 . . ?
C13 N9 H4 120.0 . . ?
H3 N9 H4 120.0 . . ?
C18 N10 C14 118.7(11) . . ?
C18 N10 Cu4 128.1(10) . . ?
C14 N10 Cu4 113.2(6) . . ?
C23 N11 C19 120.3(10) . . ?
C23 N11 Cu12 113.2(7) . . ?
C19 N11 Cu12 126.4(9) . . ?
C24 N12 H5 120.0 . . ?
C24 N12 H6 120.0 . . ?
H5 N12 H6 120.0 . . ?
C24 N13 N14 122.9(10) . . ?
C24 N13 Cu12 120.3(8) . . ?
N14 N13 Cu12 115.9(7) . . ?
C25 N14 N13 109.0(10) . . ?
N16 N15 C26 117.0(11) . . ?
N16 N15 Na1 116.2(9) . . ?
C26 N15 Na1 111.6(9) . . ?
N16 N15 Na2 30.7(9) . . ?
C26 N15 Na2 135.4(10) . . ?
Na1 N15 Na2 85.5(8) . . ?
N15 N16 C29 115.9(11) . . ?
N15 N16 Na2 127.7(13) . . ?
C29 N16 Na2 103.0(12) . . ?
N15 N16 Na1 36.6(6) . . ?
C29 N16 Na1 136.5(9) . . ?
Na2 N16 Na1 91.1(11) . . ?
C30 N17 N18 107.0(8) . . ?
C31 N18 N17 119.9(9) . . ?
C31 N18 Cu5 122.2(7) . . ?
N17 N18 Cu5 118.0(7) . . ?
C31 N19 H7 120.0 . . ?
C31 N19 H8 120.0 . . ?
H7 N19 H8 120.0 . . ?
C36 N20 C32 119.4(10) . . ?
C36 N20 Cu5 126.8(9) . . ?
C32 N20 Cu5 113.7(6) . . ?
C41 N21 C37 121.0(10) . . ?
C41 N21 Cu11 112.7(7) . . ?
C37 N21 Cu11 125.9(9) . . ?
C42 N22 H9 120.0 . . ?
C42 N22 H10 120.0 . . ?
H9 N22 H10 120.0 . . ?
C42 N23 N24 121.1(11) . . ?
C42 N23 Cu11 121.3(9) . . ?
N24 N23 Cu11 117.6(7) . . ?
C43 N24 N23 107.7(10) . . ?
N26 N25 C44 120.2(10) . . ?
N26 N25 Na3 120.9(9) . . ?
C44 N25 Na3 115.1(8) . . ?
N26 N25 Na4 34.5(6) . . ?
C44 N25 Na4 146.6(8) . . ?
Na3 N25 Na4 86.7(4) . . ?
N25 N26 C47 117.5(11) . . ?
N25 N26 Na4 121.3(9) . . ?
C47 N26 Na4 113.5(8) . . ?
N25 N26 Na3 35.2(6) . . ?
C47 N26 Na3 147.3(9) . . ?
Na4 N26 Na3 86.4(4) . . ?
C48 N27 N28 104.7(7) . . ?
C49 N28 N27 120.5(8) . . ?
C49 N28 Cu6 120.3(7) . . ?
N27 N28 Cu6 119.2(6) . . ?
C49 N29 H11 120.0 . . ?
C49 N29 H12 120.0 . . ?
H11 N29 H12 120.0 . . ?
C54 N30 C50 117.6(9) . . ?
C54 N30 Cu6 128.6(7) . . ?
C50 N30 Cu6 113.7(6) . . ?
C55 N31 C59 120.4(12) . . ?
C55 N31 Cu10 130.1(11) . . ?
C59 N31 Cu10 109.3(7) . . ?
C60 N32 H13 120.0 . . ?
C60 N32 H14 120.0 . . ?
H13 N32 H14 120.0 . . ?
C60 N33 N34 116.1(9) . . ?
C60 N33 Cu10 122.2(7) . . ?
N34 N33 Cu10 119.7(6) . . ?
C61 N34 N33 107.4(9) . . ?
N36 N35 C62 121.8(8) . . ?
N36 N35 Cu9 119.6(6) . . ?
C62 N35 Cu9 118.3(6) . . ?
C65 N36 N35 117.9(8) . . ?
C65 N36 Cu8 110.8(6) . . ?
N35 N36 Cu8 131.0(6) . . ?
C66 N37 N38 110.5(8) . . ?
C67 N38 N37 111.1(8) . . ?
C67 N38 Cu7 124.7(6) . . ?
N37 N38 Cu7 124.2(6) . . ?
C67 N39 H15 120.0 . . ?
C67 N39 H16 120.0 . . ?
H15 N39 H16 120.0 . . ?
C72 N40 C68 117.6(9) . . ?
C72 N40 Cu7 131.0(8) . . ?
C68 N40 Cu7 111.4(6) . . ?
C77 N41 C73 118.2(10) . . ?
C77 N41 Cu1 111.2(7) . . ?
C73 N41 Cu1 129.8(9) . . ?
C78 N42 H17 120.0 . . ?
C78 N42 H18 120.0 . . ?
H17 N42 H18 120.0 . . ?
C78 N43 N44 114.9(9) . . ?
C78 N43 Cu1 122.5(7) . . ?
N44 N43 Cu1 121.6(7) . . ?
C79 N44 N43 108.1(8) . . ?
N46 N45 C80 120.3(8) . . ?
N46 N45 Cu12 122.5(6) . . ?
C80 N45 Cu12 117.2(6) . . ?
N45 N46 C83 118.9(8) . . ?
N45 N46 Cu11 128.2(6) . . ?
C83 N46 Cu11 112.0(5) . . ?
C84 N47 N48 108.2(9) . . ?
C85 N48 N47 111.7(9) . . ?
C85 N48 Cu10 125.8(8) . . ?
N47 N48 Cu10 121.6(6) . . ?
C85 N49 H19 120.0 . . ?
C85 N49 H20 120.0 . . ?
H19 N49 H20 120.0 . . ?
C86 N50 C90 118.6(10) . . ?
C86 N50 Cu10 111.0(6) . . ?
C90 N50 Cu10 130.4(8) . . ?
C91 N51 C95 118.8(10) . . ?
C91 N51 Cu2 130.0(9) . . ?
C95 N51 Cu2 111.1(7) . . ?
C96 N52 H21 120.0 . . ?
C96 N52 H22 120.0 . . ?
H21 N52 H22 120.0 . . ?
C96 N53 N54 120.4(10) . . ?
C96 N53 Cu2 120.4(8) . . ?
N54 N53 Cu2 119.0(6) . . ?
C97 N54 N53 104.7(8) . . ?
C98 N55 N56 119.5(10) . . ?
C98 N55 Na1 112.2(9) . . ?
N56 N55 Na1 124.6(10) . . ?
C98 N55 Na3 150.1(8) . . ?
N56 N55 Na3 34.5(6) . . ?
Na1 N55 Na3 90.2(7) . . ?
N55 N56 C101 118.1(10) . . ?
N55 N56 Na3 118.3(9) . . ?
C101 N56 Na3 120.4(8) . . ?
N55 N56 Na1 32.1(6) . . ?
C101 N56 Na1 146.3(8) . . ?
Na3 N56 Na1 86.2(5) . . ?
C102 N57 N58 105.2(8) . . ?
C103 N58 N57 119.5(9) . . ?
C103 N58 Cu9 120.8(7) . . ?
N57 N58 Cu9 119.2(6) . . ?
C103 N59 H23 120.0 . . ?
C103 N59 H24 120.0 . . ?
H23 N59 H24 120.0 . . ?
C108 N60 C104 119.1(9) . . ?
C108 N60 Cu9 128.5(8) . . ?
C104 N60 Cu9 112.2(6) . . ?
C113 N61 C109 117.0(9) . . ?
C113 N61 Cu3 114.0(6) . . ?
C109 N61 Cu3 128.9(8) . . ?
C114 N62 H25 120.0 . . ?
C114 N62 H26 120.0 . . ?
H25 N62 H26 120.0 . . ?
C114 N63 N64 120.1(9) . . ?
C114 N63 Cu3 122.2(7) . . ?
N64 N63 Cu3 117.4(6) . . ?
C115 N64 N63 106.2(8) . . ?
N66 N65 C116 116.5(11) . . ?
N66 N65 Na2 124.2(14) . . ?
C116 N65 Na2 111.9(13) . . ?
N66 N65 Na4 33.4(6) . . ?
C116 N65 Na4 141.2(8) . . ?
Na2 N65 Na4 90.8(11) . . ?
N65 N66 C119 120.2(11) . . ?
N65 N66 Na4 122.6(9) . . ?
C119 N66 Na4 109.5(8) . . ?
N65 N66 Na2 31.2(9) . . ?
C119 N66 Na2 144.1(11) . . ?
Na4 N66 Na2 91.4(8) . . ?
C120 N67 N68 108.6(8) . . ?
C121 N68 N67 122.1(9) . . ?
C121 N68 Cu8 118.5(7) . . ?
N67 N68 Cu8 118.2(6) . . ?
C121 N69 H27 120.0 . . ?
C121 N69 H28 120.0 . . ?
H27 N69 H28 120.0 . . ?
C126 N70 C122 118.5(9) . . ?
C126 N70 Cu8 128.4(7) . . ?
C122 N70 Cu8 112.6(7) . . ?
C131 N71 C127 118.2(11) . . ?
C131 N71 Cu4 112.3(6) . . ?
C127 N71 Cu4 129.2(9) . . ?
C132 N72 H29 120.0 . . ?
C132 N72 H30 120.0 . . ?
H29 N72 H30 120.0 . . ?
C132 N73 N74 115.7(9) . . ?
C132 N73 Cu4 118.9(7) . . ?
N74 N73 Cu4 122.7(6) . . ?
C133 N74 N73 109.0(9) . . ?
C134 N75 N76 119.7(8) . . ?
C134 N75 Cu5 110.4(6) . . ?
N76 N75 Cu5 129.7(6) . . ?
N75 N76 C137 121.4(8) . . ?
N75 N76 Cu6 120.0(6) . . ?
C137 N76 Cu6 118.4(6) . . ?
C138 N77 N78 106.1(7) . . ?
C139 N78 N77 118.1(8) . . ?
C139 N78 Cu7 119.4(6) . . ?
N77 N78 Cu7 120.2(6) . . ?
C139 N79 H31 120.0 . . ?
C139 N79 H32 120.0 . . ?
H31 N79 H32 120.0 . . ?
C144 N80 C140 117.6(8) . . ?
C144 N80 Cu7 128.4(7) . . ?
C140 N80 Cu7 113.9(6) . . ?
O19 N81 O17 126(2) . . ?
O19 N81 O18 120.5(19) . . ?
O17 N81 O18 113.7(17) . . ?
O22 N82 O21 123(2) . . ?
O22 N82 O20 122.3(17) . . ?
O21 N82 O20 114(2) . . ?
O23 N83 O24 120.0(14) . . ?
O23 N83 O25 117.7(13) . . ?
O24 N83 O25 121.9(13) . . ?
O26 N84 O28 126.0(15) . . ?
O26 N84 O27 115.6(15) . . ?
O28 N84 O27 113.3(14) . . ?
O29 N85 O30 112.0(16) . . ?
O29 N85 O31 127.1(16) . . ?
O30 N85 O31 117.6(15) . . ?
O33 N86 O34 105.3(19) . . ?
O33 N86 O32 130(2) . . ?
O34 N86 O32 124(2) . . ?
N1 C1 C2 124.6(14) . . ?
N1 C1 H33 117.7 . . ?
C2 C1 H33 117.7 . . ?
C3 C2 C1 117.4(14) . . ?
C3 C2 H34 121.3 . . ?
C1 C2 H34 121.3 . . ?
C2 C3 C4 121.3(12) . . ?
C2 C3 H35 119.4 . . ?
C4 C3 H35 119.4 . . ?
C5 C4 C3 112.7(13) . . ?
C5 C4 H36 123.6 . . ?
C3 C4 H36 123.6 . . ?
N1 C5 C4 125.8(11) . . ?
N1 C5 C6 113.7(10) . . ?
C4 C5 C6 120.5(12) . . ?
N3 C6 N2 122.8(10) . . ?
N3 C6 C5 115.1(11) . . ?
N2 C6 C5 122.0(10) . . ?
N4 C7 O1 127.4(10) . . ?
N4 C7 C8 117.2(11) . . ?
O1 C7 C8 115.4(10) . . ?
N5 C8 C9 122.3(9) . . ?
N5 C8 C7 114.7(10) . . ?
C9 C8 C7 122.9(10) . . ?
C10 C9 C8 117.9(11) . . ?
C10 C9 H37 121.1 . . ?
C8 C9 H37 121.1 . . ?
C9 C10 C11 117.7(11) . . ?
C9 C10 H38 121.1 . . ?
C11 C10 H38 121.1 . . ?
N6 C11 C10 123.1(9) . . ?
N6 C11 C12 113.3(8) . . ?
C10 C11 C12 123.6(10) . . ?
N7 C12 O2 125.2(9) . . ?
N7 C12 C11 117.7(9) . . ?
O2 C12 C11 117.1(9) . . ?
N9 C13 N8 125.4(10) . . ?
N9 C13 C14 121.6(10) . . ?
N8 C13 C14 113.0(10) . . ?
C15 C14 N10 124.5(11) . . ?
C15 C14 C13 122.3(12) . . ?
N10 C14 C13 113.1(9) . . ?
C14 C15 C16 115.6(15) . . ?
C14 C15 H39 122.2 . . ?
C16 C15 H39 122.2 . . ?
C17 C16 C15 120.5(15) . . ?
C17 C16 H40 119.7 . . ?
C15 C16 H40 119.7 . . ?
C16 C17 C18 117.4(14) . . ?
C16 C17 H41 121.3 . . ?
C18 C17 H41 121.3 . . ?
N10 C18 C17 123.2(16) . . ?
N10 C18 H42 118.4 . . ?
C17 C18 H42 118.4 . . ?
N11 C19 C20 120.1(14) . . ?
N11 C19 H43 120.0 . . ?
C20 C19 H43 120.0 . . ?
C19 C20 C21 118.2(13) . . ?
C19 C20 H44 120.9 . . ?
C21 C20 H44 120.9 . . ?
C22 C21 C20 119.1(12) . . ?
C22 C21 H45 120.5 . . ?
C20 C21 H45 120.5 . . ?
C21 C22 C23 120.4(14) . . ?
C21 C22 H46 119.8 . . ?
C23 C22 H46 119.8 . . ?
N11 C23 C22 120.2(11) . . ?
N11 C23 C24 113.4(10) . . ?
C22 C23 C24 123.6(12) . . ?
N12 C24 N13 128.6(14) . . ?
N12 C24 C23 119.3(13) . . ?
N13 C24 C23 111.1(11) . . ?
O3 C25 N14 122.0(11) . . ?
O3 C25 C26 116.5(9) . . ?
N14 C25 C26 121.1(10) . . ?
O3 C25 Na1 53.6(6) . . ?
N14 C25 Na1 164.7(11) . . ?
C26 C25 Na1 63.7(6) . . ?
C27 C26 N15 122.5(10) . . ?
C27 C26 C25 120.4(10) . . ?
N15 C26 C25 117.1(10) . . ?
C27 C26 Na1 143.3(9) . . ?
N15 C26 Na1 38.8(6) . . ?
C25 C26 Na1 86.7(7) . . ?
C26 C27 C28 121.1(10) . . ?
C26 C27 H47 119.5 . . ?
C28 C27 H47 119.5 . . ?
C29 C28 C27 119.4(11) . . ?
C29 C28 H48 120.3 . . ?
C27 C28 H48 120.3 . . ?
C28 C29 N16 124.2(10) . . ?
C28 C29 C30 121.1(10) . . ?
N16 C29 C30 114.7(9) . . ?
C28 C29 Na2 150.8(11) . . ?
N16 C29 Na2 45.0(8) . . ?
C30 C29 Na2 75.7(9) . . ?
O4 C30 N17 123.7(9) . . ?
O4 C30 C29 121.1(10) . . ?
N17 C30 C29 115.3(9) . . ?
O4 C30 Na2 56.1(8) . . ?
N17 C30 Na2 152.3(10) . . ?
C29 C30 Na2 72.1(8) . . ?
N18 C31 N19 126.8(10) . . ?
N18 C31 C32 112.2(9) . . ?
N19 C31 C32 120.9(10) . . ?
C33 C32 N20 121.4(10) . . ?
C33 C32 C31 126.7(11) . . ?
N20 C32 C31 111.9(9) . . ?
C34 C33 C32 120.5(13) . . ?
C34 C33 H49 119.8 . . ?
C32 C33 H49 119.8 . . ?
C33 C34 C35 119.6(13) . . ?
C33 C34 H50 120.2 . . ?
C35 C34 H50 120.2 . . ?
C34 C35 C36 122.1(12) . . ?
C34 C35 H51 119.0 . . ?
C36 C35 H51 119.0 . . ?
N20 C36 C35 116.7(14) . . ?
N20 C36 H52 121.7 . . ?
C35 C36 H52 121.7 . . ?
N21 C37 C38 119.4(13) . . ?
N21 C37 H53 120.3 . . ?
C38 C37 H53 120.3 . . ?
C39 C38 C37 122.2(14) . . ?
C39 C38 H54 118.9 . . ?
C37 C38 H54 118.9 . . ?
C38 C39 C40 118.4(13) . . ?
C38 C39 H55 120.8 . . ?
C40 C39 H55 120.8 . . ?
C41 C40 C39 113.9(16) . . ?
C41 C40 H56 123.0 . . ?
C39 C40 H56 123.0 . . ?
N21 C41 C40 122.5(13) . . ?
N21 C41 C42 113.3(10) . . ?
C40 C41 C42 123.6(14) . . ?
N23 C42 N22 121.0(15) . . ?
N23 C42 C41 113.0(12) . . ?
N22 C42 C41 124.4(13) . . ?
N24 C43 O5 125.2(10) . . ?
N24 C43 C44 120.1(11) . . ?
O5 C43 C44 114.6(9) . . ?
N24 C43 Na3 157.0(9) . . ?
O5 C43 Na3 51.7(5) . . ?
C44 C43 Na3 67.9(6) . . ?
C45 C44 N25 119.7(10) . . ?
C45 C44 C43 120.6(11) . . ?
N25 C44 C43 119.6(10) . . ?
C45 C44 Na3 152.3(10) . . ?
N25 C44 Na3 38.3(6) . . ?
C43 C44 Na3 83.1(6) . . ?
C44 C45 C46 120.7(12) . . ?
C44 C45 H57 119.7 . . ?
C46 C45 H57 119.7 . . ?
C47 C46 C45 120.2(11) . . ?
C47 C46 H58 119.9 . . ?
C45 C46 H58 119.9 . . ?
C46 C47 N26 121.4(10) . . ?
C46 C47 C48 123.2(10) . . ?
N26 C47 C48 115.4(9) . . ?
C46 C47 Na4 152.5(9) . . ?
N26 C47 Na4 38.5(5) . . ?
C48 C47 Na4 79.9(6) . . ?
O6 C48 N27 126.2(8) . . ?
O6 C48 C47 116.7(9) . . ?
N27 C48 C47 117.0(9) . . ?
O6 C48 Na4 47.9(5) . . ?
N27 C48 Na4 169.0(7) . . ?
C47 C48 Na4 69.2(6) . . ?
N28 C49 N29 126.4(9) . . ?
N28 C49 C50 112.5(8) . . ?
N29 C49 C50 120.9(9) . . ?
N30 C50 C51 121.5(9) . . ?
N30 C50 C49 112.8(8) . . ?
C51 C50 C49 125.7(10) . . ?
C52 C51 C50 121.0(11) . . ?
C52 C51 H59 119.5 . . ?
C50 C51 H59 119.5 . . ?
C51 C52 C53 116.7(10) . . ?
C51 C52 H60 121.6 . . ?
C53 C52 H60 121.6 . . ?
C52 C53 C54 120.4(11) . . ?
C52 C53 H61 119.8 . . ?
C54 C53 H61 119.8 . . ?
N30 C54 C53 122.6(11) . . ?
N30 C54 H62 118.7 . . ?
C53 C54 H62 118.7 . . ?
N31 C55 C56 118.0(16) . . ?
N31 C55 H63 121.0 . . ?
C56 C55 H63 121.0 . . ?
C57 C56 C55 123.6(15) . . ?
C57 C56 H64 118.2 . . ?
C55 C56 H64 118.2 . . ?
C56 C57 C58 120.5(14) . . ?
C56 C57 H65 119.8 . . ?
C58 C57 H65 119.8 . . ?
C57 C58 C59 114.0(14) . . ?
C57 C58 H66 123.0 . . ?
C59 C58 H66 123.0 . . ?
N31 C59 C60 118.7(10) . . ?
N31 C59 C58 123.4(12) . . ?
C60 C59 C58 117.7(12) . . ?
N32 C60 N33 124.1(10) . . ?
N32 C60 C59 125.9(10) . . ?
N33 C60 C59 110.0(11) . . ?
N34 C61 O7 127.8(9) . . ?
N34 C61 C62 114.0(10) . . ?
O7 C61 C62 118.1(8) . . ?
N35 C62 C63 120.3(8) . . ?
N35 C62 C61 113.3(8) . . ?
C63 C62 C61 126.4(8) . . ?
C64 C63 C62 119.2(9) . . ?
C64 C63 H67 120.4 . . ?
C62 C63 H67 120.4 . . ?
C63 C64 C65 115.7(9) . . ?
C63 C64 H68 122.1 . . ?
C65 C64 H68 122.1 . . ?
N36 C65 C64 125.1(9) . . ?
N36 C65 C66 112.4(8) . . ?
C64 C65 C66 122.5(9) . . ?
O8 C66 N37 126.9(8) . . ?
O8 C66 C65 118.6(8) . . ?
N37 C66 C65 114.5(8) . . ?
N39 C67 N38 123.6(9) . . ?
N39 C67 C68 121.4(10) . . ?
N38 C67 C68 114.8(9) . . ?
N40 C68 C69 124.3(9) . . ?
N40 C68 C67 114.7(10) . . ?
C69 C68 C67 121.0(10) . . ?
C70 C69 C68 117.1(11) . . ?
C70 C69 H69 121.4 . . ?
C68 C69 H69 121.4 . . ?
C71 C70 C69 119.1(12) . . ?
C71 C70 H70 120.4 . . ?
C69 C70 H70 120.4 . . ?
C70 C71 C72 119.2(11) . . ?
C70 C71 H71 120.4 . . ?
C72 C71 H71 120.4 . . ?
N40 C72 C71 122.4(11) . . ?
N40 C72 H72 118.8 . . ?
C71 C72 H72 118.8 . . ?
N41 C73 C74 121.0(13) . . ?
N41 C73 H73 119.5 . . ?
C74 C73 H73 119.5 . . ?
C75 C74 C73 121.5(12) . . ?
C75 C74 H74 119.3 . . ?
C73 C74 H74 119.3 . . ?
C74 C75 C76 119.3(12) . . ?
C74 C75 H75 120.4 . . ?
C76 C75 H75 120.4 . . ?
C75 C76 C77 117.7(13) . . ?
C75 C76 H76 121.1 . . ?
C77 C76 H76 121.1 . . ?
N41 C77 C76 122.1(10) . . ?
N41 C77 C78 114.0(9) . . ?
C76 C77 C78 123.8(11) . . ?
N42 C78 N43 122.7(10) . . ?
N42 C78 C77 121.7(10) . . ?
N43 C78 C77 115.3(10) . . ?
O9 C79 N44 128.1(8) . . ?
O9 C79 C80 116.6(9) . . ?
N44 C79 C80 115.3(9) . . ?
N45 C80 C81 122.4(9) . . ?
N45 C80 C79 114.4(9) . . ?
C81 C80 C79 123.1(10) . . ?
C82 C81 C80 117.0(10) . . ?
C82 C81 H77 121.5 . . ?
C80 C81 H77 121.5 . . ?
C81 C82 C83 117.7(9) . . ?
C81 C82 H78 121.2 . . ?
C83 C82 H78 121.2 . . ?
N46 C83 C82 123.6(8) . . ?
N46 C83 C84 112.5(8) . . ?
C82 C83 C84 123.8(9) . . ?
O10 C84 N47 128.4(8) . . ?
O10 C84 C83 116.0(8) . . ?
N47 C84 C83 115.5(9) . . ?
N49 C85 N48 126.6(10) . . ?
N49 C85 C86 123.0(10) . . ?
N48 C85 C86 110.4(11) . . ?
N50 C86 C87 119.1(10) . . ?
N50 C86 C85 116.9(10) . . ?
C87 C86 C85 123.9(11) . . ?
C88 C87 C86 119.8(13) . . ?
C88 C87 H79 120.1 . . ?
C86 C87 H79 120.1 . . ?
C89 C88 C87 119.7(12) . . ?
C89 C88 H80 120.1 . . ?
C87 C88 H80 120.1 . . ?
C90 C89 C88 118.0(12) . . ?
C90 C89 H81 121.0 . . ?
C88 C89 H81 121.0 . . ?
C89 C90 N50 124.7(13) . . ?
C89 C90 H82 117.7 . . ?
N50 C90 H82 117.7 . . ?
C92 C91 N51 124.5(14) . . ?
C92 C91 H83 117.8 . . ?
N51 C91 H83 117.8 . . ?
C91 C92 C93 119.3(14) . . ?
C91 C92 H84 120.4 . . ?
C93 C92 H84 120.4 . . ?
C92 C93 C94 121.8(14) . . ?
C92 C93 H85 119.1 . . ?
C94 C93 H85 119.1 . . ?
C95 C94 C93 114.5(16) . . ?
C95 C94 H86 122.7 . . ?
C93 C94 H86 122.7 . . ?
N51 C95 C94 121.0(12) . . ?
N51 C95 C96 115.3(9) . . ?
C94 C95 C96 123.7(14) . . ?
N53 C96 N52 124.8(11) . . ?
N53 C96 C95 112.3(11) . . ?
N52 C96 C95 122.9(11) . . ?
O11 C97 N54 126.3(9) . . ?
O11 C97 C98 117.4(8) . . ?
N54 C97 C98 116.2(8) . . ?
O11 C97 Na1 49.9(5) . . ?
N54 C97 Na1 170.5(8) . . ?
C98 C97 Na1 67.9(6) . . ?
C99 C98 N55 120.4(10) . . ?
C99 C98 C97 120.5(9) . . ?
N55 C98 C97 119.2(9) . . ?
C99 C98 Na1 156.4(8) . . ?
N55 C98 Na1 39.8(6) . . ?
C97 C98 Na1 80.8(6) . . ?
C100 C99 C98 121.5(9) . . ?
C100 C99 H87 119.3 . . ?
C98 C99 H87 119.3 . . ?
C99 C100 C101 119.8(9) . . ?
C99 C100 H88 120.1 . . ?
C101 C100 H88 120.1 . . ?
C100 C101 N56 120.5(9) . . ?
C100 C101 C102 121.9(9) . . ?
N56 C101 C102 117.6(10) . . ?
C100 C101 Na3 151.2(7) . . ?
N56 C101 Na3 33.3(5) . . ?
C102 C101 Na3 85.4(7) . . ?
O12 C102 N57 124.8(8) . . ?
O12 C102 C101 115.5(9) . . ?
N57 C102 C101 119.7(9) . . ?
O12 C102 Na3 51.0(5) . . ?
N57 C102 Na3 170.8(7) . . ?
C101 C102 Na3 64.9(6) . . ?
N58 C103 N59 127.7(10) . . ?
N58 C103 C104 111.2(9) . . ?
N59 C103 C104 121.0(10) . . ?
C105 C104 N60 121.7(10) . . ?
C105 C104 C103 124.5(10) . . ?
N60 C104 C103 113.8(8) . . ?
C104 C105 C106 119.0(12) . . ?
C104 C105 H89 120.5 . . ?
C106 C105 H89 120.5 . . ?
C107 C106 C105 121.7(11) . . ?
C107 C106 H90 119.1 . . ?
C105 C106 H90 119.1 . . ?
C106 C107 C108 117.1(11) . . ?
C106 C107 H91 121.5 . . ?
C108 C107 H91 121.5 . . ?
N60 C108 C107 121.3(11) . . ?
N60 C108 H92 119.3 . . ?
C107 C108 H92 119.3 . . ?
C110 C109 N61 122.1(12) . . ?
C110 C109 H93 119.0 . . ?
N61 C109 H93 119.0 . . ?
C109 C110 C111 119.0(11) . . ?
C109 C110 H94 120.5 . . ?
C111 C110 H94 120.5 . . ?
C112 C111 C110 120.6(11) . . ?
C112 C111 H95 119.7 . . ?
C110 C111 H95 119.7 . . ?
C111 C112 C113 118.2(12) . . ?
C111 C112 H96 120.9 . . ?
C113 C112 H96 120.9 . . ?
N61 C113 C112 123.0(9) . . ?
N61 C113 C114 113.2(8) . . ?
C112 C113 C114 123.8(11) . . ?
N62 C114 N63 126.3(10) . . ?
N62 C114 C113 123.1(9) . . ?
N63 C114 C113 110.5(10) . . ?
O13 C115 N64 125.8(9) . . ?
O13 C115 C116 116.8(9) . . ?
N64 C115 C116 117.4(9) . . ?
O13 C115 Na2 55.5(8) . . ?
N64 C115 Na2 164.1(9) . . ?
C116 C115 Na2 64.0(8) . . ?
C117 C116 N65 121.7(9) . . ?
C117 C116 C115 120.3(10) . . ?
N65 C116 C115 117.9(10) . . ?
C117 C116 Na2 149.9(10) . . ?
N65 C116 Na2 37.6(8) . . ?
C115 C116 Na2 83.9(9) . . ?
C118 C117 C116 121.7(10) . . ?
C118 C117 H97 119.1 . . ?
C116 C117 H97 119.1 . . ?
C117 C118 C119 119.0(11) . . ?
C117 C118 H98 120.5 . . ?
C119 C118 H98 120.5 . . ?
C118 C119 N66 120.7(9) . . ?
C118 C119 C120 120.7(10) . . ?
N66 C119 C120 118.6(10) . . ?
C118 C119 Na4 149.3(8) . . ?
N66 C119 Na4 40.3(5) . . ?
C120 C119 Na4 83.4(6) . . ?
N67 C120 O14 124.8(9) . . ?
N67 C120 C119 119.8(10) . . ?
O14 C120 C119 115.4(9) . . ?
N67 C120 Na4 160.0(7) . . ?
O14 C120 Na4 53.2(5) . . ?
C119 C120 Na4 65.9(6) . . ?
N68 C121 N69 125.0(10) . . ?
N68 C121 C122 113.4(9) . . ?
N69 C121 C122 121.6(9) . . ?
N70 C122 C123 122.8(11) . . ?
N70 C122 C121 113.9(9) . . ?
C123 C122 C121 123.2(11) . . ?
C124 C123 C122 116.5(13) . . ?
C124 C123 H99 121.8 . . ?
C122 C123 H99 121.8 . . ?
C123 C124 C125 121.0(11) . . ?
C123 C124 H100 119.5 . . ?
C125 C124 H100 119.5 . . ?
C126 C125 C124 117.1(11) . . ?
C126 C125 H101 121.4 . . ?
C124 C125 H101 121.4 . . ?
N70 C126 C125 124.1(12) . . ?
N70 C126 H102 118.0 . . ?
C125 C126 H102 118.0 . . ?
N71 C127 C128 119.1(14) . . ?
N71 C127 H103 120.4 . . ?
C128 C127 H103 120.4 . . ?
C129 C128 C127 120.9(13) . . ?
C129 C128 H104 119.6 . . ?
C127 C128 H104 119.6 . . ?
C130 C129 C128 117.9(13) . . ?
C130 C129 H105 121.1 . . ?
C128 C129 H105 121.1 . . ?
C129 C130 C131 118.8(13) . . ?
C129 C130 H106 120.6 . . ?
C131 C130 H106 120.6 . . ?
N71 C131 C130 125.0(10) . . ?
N71 C131 C132 114.8(9) . . ?
C130 C131 C132 120.2(11) . . ?
N73 C132 N72 124.9(9) . . ?
N73 C132 C131 112.4(9) . . ?
N72 C132 C131 122.7(8) . . ?
N74 C133 O15 126.4(9) . . ?
N74 C133 C134 115.5(10) . . ?
O15 C133 C134 118.1(8) . . ?
N75 C134 C135 122.7(8) . . ?
N75 C134 C133 113.6(9) . . ?
C135 C134 C133 123.7(9) . . ?
C136 C135 C134 117.8(9) . . ?
C136 C135 H107 121.1 . . ?
C134 C135 H107 121.1 . . ?
C135 C136 C137 118.2(9) . . ?
C135 C136 H108 120.9 . . ?
C137 C136 H108 120.9 . . ?
N76 C137 C136 120.1(8) . . ?
N76 C137 C138 114.8(8) . . ?
C136 C137 C138 125.1(9) . . ?
N77 C138 O16 125.9(8) . . ?
N77 C138 C137 117.2(8) . . ?
O16 C138 C137 116.9(8) . . ?
N78 C139 N79 125.5(9) . . ?
N78 C139 C140 112.2(9) . . ?
N79 C139 C140 122.3(8) . . ?
N80 C140 C141 122.8(9) . . ?
N80 C140 C139 112.8(8) . . ?
C141 C140 C139 124.5(10) . . ?
C140 C141 C142 118.5(11) . . ?
C140 C141 H109 120.8 . . ?
C142 C141 H109 120.8 . . ?
C143 C142 C141 118.9(9) . . ?
C143 C142 H110 120.6 . . ?
C141 C142 H110 120.6 . . ?
C142 C143 C144 120.8(10) . . ?
C142 C143 H111 119.6 . . ?
C144 C143 H111 119.6 . . ?
N80 C144 C143 121.4(11) . . ?
N80 C144 H112 119.3 . . ?
C143 C144 H112 119.3 . . ?

loop_
_geom_bond_atom_site_label_1
_geom_bond_atom_site_label_2
_geom_bond_distance
_geom_bond_site_symmetry_2
_geom_bond_publ_flag
Cu1 N3 1.900(10) . ?
Cu1 N43 1.918(10) . ?
Cu1 O1 2.153(6) . ?
Cu1 N1 2.185(8) . ?
Cu1 O9 2.226(6) . ?
Cu1 N41 2.244(8) . ?
Cu2 N53 1.896(10) . ?
Cu2 O11 1.968(6) . ?
Cu2 N51 2.030(8) . ?
Cu2 N5 2.030(8) . ?
Cu2 O1 2.177(7) . ?
Cu3 N63 1.861(8) . ?
Cu3 O2 1.957(7) . ?
Cu3 O13 1.957(6) . ?
Cu3 N61 2.008(8) . ?
Cu3 N6 2.240(8) . ?
Cu4 N8 1.936(10) . ?
Cu4 N73 1.948(9) . ?
Cu4 N71 2.129(9) . ?
Cu4 N10 2.152(9) . ?
Cu4 O2 2.158(6) . ?
Cu4 O15 2.248(6) . ?
Cu5 N18 1.885(9) . ?
Cu5 O15 1.922(6) . ?
Cu5 O4 1.972(6) . ?
Cu5 N20 2.023(8) . ?
Cu5 N75 2.273(7) . ?
Cu6 N28 1.894(8) . ?
Cu6 O6 1.955(6) . ?
Cu6 N76 1.988(8) . ?
Cu6 N30 1.994(8) . ?
Cu6 O16 2.197(6) . ?
Cu7 N78 1.925(8) . ?
Cu7 N38 1.962(8) . ?
Cu7 O16 2.019(6) . ?
Cu7 N80 2.052(8) . ?
Cu7 N40 2.328(8) . ?
Cu7 O8 2.393(6) . ?
Cu8 N68 1.910(8) . ?
Cu8 O8 1.942(7) . ?
Cu8 O14 1.982(6) . ?
Cu8 N70 2.033(8) . ?
Cu8 N36 2.275(7) . ?
Cu9 N58 1.891(9) . ?
Cu9 O12 1.936(6) . ?
Cu9 N35 2.013(8) . ?
Cu9 N60 2.045(8) . ?
Cu9 O7 2.205(6) . ?
Cu10 N33 1.908(9) . ?
Cu10 N48 1.933(9) . ?
Cu10 O7 2.129(6) . ?
Cu10 N31 2.136(9) . ?
Cu10 O10 2.240(6) . ?
Cu10 N50 2.257(8) . ?
Cu11 N23 1.814(10) . ?
Cu11 O5 1.960(7) . ?
Cu11 O10 1.963(7) . ?
Cu11 N21 2.034(9) . ?
Cu11 N46 2.260(8) . ?
Cu12 N13 1.832(10) . ?
Cu12 O3 1.967(7) . ?
Cu12 N11 2.016(8) . ?
Cu12 N45 2.027(8) . ?
Cu12 O9 2.144(7) . ?
Na1 N15 1.797(19) . ?
Na1 N55 1.848(19) . ?
Na1 O11 2.250(15) . ?
Na1 O3 2.447(16) . ?
Na1 C26 2.665(18) . ?
Na1 C98 2.672(18) . ?
Na1 N16 2.702(19) . ?
Na1 C97 2.846(16) . ?
Na1 N56 2.863(19) . ?
Na1 C25 2.969(18) . ?
Na1 Na3 3.234(17) . ?
Na1 Na2 3.34(3) . ?
Na2 N65 1.66(3) . ?
Na2 N16 1.91(3) . ?
Na2 O4 2.24(3) . ?
Na2 O13 2.33(3) . ?
Na2 C116 2.53(3) . ?
Na2 C29 2.63(3) . ?
Na2 N66 2.65(3) . ?
Na2 C30 2.68(3) . ?
Na2 C115 2.80(3) . ?
Na2 N15 2.96(3) . ?
Na2 Na4 3.24(3) . ?
Na3 N56 1.703(13) . ?
Na3 N25 1.910(13) . ?
Na3 O12 2.365(10) . ?
Na3 O5 2.411(10) . ?
Na3 N55 2.649(13) . ?
Na3 C101 2.679(14) . ?
Na3 C44 2.793(14) . ?
Na3 N26 2.846(13) . ?
Na3 C102 2.949(13) . ?
Na3 C43 2.993(13) . ?
Na3 Na4 3.295(9) . ?
Na4 N66 1.800(12) . ?
Na4 N26 1.852(12) . ?
Na4 O6 2.224(8) . ?
Na4 O14 2.318(9) . ?
Na4 C119 2.623(13) . ?
Na4 C47 2.727(12) . ?
Na4 N65 2.759(11) . ?
Na4 N25 2.798(11) . ?
Na4 C120 2.854(11) . ?
Na4 C48 2.872(12) . ?
O1 C7 1.328(13) . ?
O2 C12 1.312(12) . ?
O3 C25 1.233(13) . ?
O4 C30 1.252(12) . ?
O5 C43 1.310(12) . ?
O6 C48 1.292(12) . ?
O7 C61 1.301(13) . ?
O8 C66 1.285(11) . ?
O9 C79 1.276(12) . ?
O10 C84 1.293(12) . ?
O11 C97 1.267(11) . ?
O12 C102 1.278(11) . ?
O13 C115 1.256(12) . ?
O14 C120 1.315(12) . ?
O15 C133 1.317(12) . ?
O16 C138 1.317(11) . ?
O17 N81 1.188(16) . ?
O18 N81 1.314(19) . ?
O19 N81 1.149(16) . ?
O20 N82 1.34(2) . ?
O21 N82 1.253(17) . ?
O22 N82 1.19(2) . ?
O23 N83 1.164(15) . ?
O24 N83 1.194(14) . ?
O25 N83 1.283(14) . ?
O26 N84 1.207(12) . ?
O27 N84 1.273(14) . ?
O28 N84 1.247(13) . ?
O29 N85 1.198(13) . ?
O30 N85 1.216(14) . ?
O31 N85 1.248(13) . ?
O32 N86 1.279(15) . ?
O33 N86 1.165(15) . ?
O34 N86 1.224(16) . ?
O36 O38 1.751(18) . ?
O52 O59 1.79(4) 2_766 ?
O59 O52 1.79(4) 2_766 ?
O60 O61 1.17(4) . ?
N1 C1 1.298(15) . ?
N1 C5 1.315(15) . ?
N2 C6 1.403(17) . ?
N2 H1 0.8800 . ?
N2 H2 0.8800 . ?
N3 C6 1.325(13) . ?
N3 N4 1.401(12) . ?
N4 C7 1.263(14) . ?
N5 C8 1.306(13) . ?
N5 N6 1.347(10) . ?
N6 C11 1.326(13) . ?
N7 C12 1.286(13) . ?
N7 N8 1.407(12) . ?
N8 C13 1.322(13) . ?
N9 C13 1.317(14) . ?
N9 H3 0.8800 . ?
N9 H4 0.8800 . ?
N10 C18 1.303(15) . ?
N10 C14 1.341(14) . ?
N11 C23 1.315(15) . ?
N11 C19 1.358(15) . ?
N12 C24 1.296(17) . ?
N12 H5 0.8800 . ?
N12 H6 0.8800 . ?
N13 C24 1.330(16) . ?
N13 N14 1.419(13) . ?
N14 C25 1.274(14) . ?
N15 N16 1.374(14) . ?
N15 C26 1.416(15) . ?
N16 C29 1.430(16) . ?
N17 C30 1.350(14) . ?
N17 N18 1.389(11) . ?
N18 C31 1.319(13) . ?
N19 C31 1.327(14) . ?
N19 H7 0.8800 . ?
N19 H8 0.8800 . ?
N20 C36 1.348(13) . ?
N20 C32 1.410(13) . ?
N21 C41 1.302(15) . ?
N21 C37 1.364(14) . ?
N22 C42 1.37(2) . ?
N22 H9 0.8800 . ?
N22 H10 0.8800 . ?
N23 C42 1.289(16) . ?
N23 N24 1.435(13) . ?
N24 C43 1.229(14) . ?
N25 N26 1.345(14) . ?
N25 C44 1.384(15) . ?
N26 C47 1.394(14) . ?
N27 C48 1.351(12) . ?
N27 N28 1.382(10) . ?
N28 C49 1.293(11) . ?
N29 C49 1.334(12) . ?
N29 H11 0.8800 . ?
N29 H12 0.8800 . ?
N30 C54 1.326(13) . ?
N30 C50 1.363(12) . ?
N31 C55 1.312(15) . ?
N31 C59 1.346(16) . ?
N32 C60 1.280(15) . ?
N32 H13 0.8800 . ?
N32 H14 0.8800 . ?
N33 C60 1.335(12) . ?
N33 N34 1.408(11) . ?
N34 C61 1.300(13) . ?
N35 N36 1.321(10) . ?
N35 C62 1.371(11) . ?
N36 C65 1.310(12) . ?
N37 C66 1.313(12) . ?
N37 N38 1.409(10) . ?
N38 C67 1.348(12) . ?
N39 C67 1.336(13) . ?
N39 H15 0.8800 . ?
N39 H16 0.8800 . ?
N40 C72 1.313(13) . ?
N40 C68 1.360(14) . ?
N41 C77 1.339(14) . ?
N41 C73 1.342(14) . ?
N42 C78 1.305(14) . ?
N42 H17 0.8800 . ?
N42 H18 0.8800 . ?
N43 C78 1.317(13) . ?
N43 N44 1.399(11) . ?
N44 C79 1.324(13) . ?
N45 N46 1.313(9) . ?
N45 C80 1.313(13) . ?
N46 C83 1.348(12) . ?
N47 C84 1.296(12) . ?
N47 N48 1.422(11) . ?
N48 C85 1.323(14) . ?
N49 C85 1.266(15) . ?
N49 H19 0.8800 . ?
N49 H20 0.8800 . ?
N50 C86 1.319(14) . ?
N50 C90 1.338(13) . ?
N51 C91 1.342(14) . ?
N51 C95 1.360(16) . ?
N52 C96 1.305(14) . ?
N52 H21 0.8800 . ?
N52 H22 0.8800 . ?
N53 C96 1.287(13) . ?
N53 N54 1.416(11) . ?
N54 C97 1.313(12) . ?
N55 C98 1.354(15) . ?
N55 N56 1.377(13) . ?
N56 C101 1.379(14) . ?
N57 C102 1.339(12) . ?
N57 N58 1.381(10) . ?
N58 C103 1.304(13) . ?
N59 C103 1.334(14) . ?
N59 H23 0.8800 . ?
N59 H24 0.8800 . ?
N60 C108 1.319(13) . ?
N60 C104 1.346(13) . ?
N61 C113 1.345(13) . ?
N61 C109 1.370(13) . ?
N62 C114 1.308(14) . ?
N62 H25 0.8800 . ?
N62 H26 0.8800 . ?
N63 C114 1.310(13) . ?
N63 N64 1.412(10) . ?
N64 C115 1.315(12) . ?
N65 N66 1.336(13) . ?
N65 C116 1.383(15) . ?
N66 C119 1.399(16) . ?
N67 C120 1.303(12) . ?
N67 N68 1.346(11) . ?
N68 C121 1.304(12) . ?
N69 C121 1.358(14) . ?
N69 H27 0.8800 . ?
N69 H28 0.8800 . ?
N70 C126 1.311(12) . ?
N70 C122 1.336(14) . ?
N71 C131 1.318(14) . ?
N71 C127 1.337(14) . ?
N72 C132 1.342(13) . ?
N72 H29 0.8800 . ?
N72 H30 0.8800 . ?
N73 C132 1.319(12) . ?
N73 N74 1.402(11) . ?
N74 C133 1.301(12) . ?
N75 C134 1.317(12) . ?
N75 N76 1.356(10) . ?
N76 C137 1.363(12) . ?
N77 C138 1.309(12) . ?
N77 N78 1.392(10) . ?
N78 C139 1.309(11) . ?
N79 C139 1.332(13) . ?
N79 H31 0.8800 . ?
N79 H32 0.8800 . ?
N80 C144 1.348(12) . ?
N80 C140 1.349(13) . ?
C1 C2 1.370(18) . ?
C1 H33 0.9500 . ?
C2 C3 1.36(2) . ?
C2 H34 0.9500 . ?
C3 C4 1.45(2) . ?
C3 H35 0.9500 . ?
C4 C5 1.395(15) . ?
C4 H36 0.9500 . ?
C5 C6 1.479(16) . ?
C7 C8 1.510(14) . ?
C8 C9 1.411(16) . ?
C9 C10 1.329(14) . ?
C9 H37 0.9500 . ?
C10 C11 1.403(15) . ?
C10 H38 0.9500 . ?
C11 C12 1.496(14) . ?
C13 C14 1.519(14) . ?
C14 C15 1.334(15) . ?
C15 C16 1.44(2) . ?
C15 H39 0.9500 . ?
C16 C17 1.36(2) . ?
C16 H40 0.9500 . ?
C17 C18 1.38(2) . ?
C17 H41 0.9500 . ?
C18 H42 0.9500 . ?
C19 C20 1.379(17) . ?
C19 H43 0.9500 . ?
C20 C21 1.42(2) . ?
C20 H44 0.9500 . ?
C21 C22 1.298(19) . ?
C21 H45 0.9500 . ?
C22 C23 1.399(15) . ?
C22 H46 0.9500 . ?
C23 C24 1.443(17) . ?
C25 C26 1.467(14) . ?
C26 C27 1.293(15) . ?
C27 C28 1.350(14) . ?
C27 H47 0.9500 . ?
C28 C29 1.272(14) . ?
C28 H48 0.9500 . ?
C29 C30 1.475(14) . ?
C31 C32 1.487(13) . ?
C32 C33 1.343(14) . ?
C33 C34 1.341(17) . ?
C33 H49 0.9500 . ?
C34 C35 1.34(2) . ?
C34 H50 0.9500 . ?
C35 C36 1.437(19) . ?
C35 H51 0.9500 . ?
C36 H52 0.9500 . ?
C37 C38 1.367(17) . ?
C37 H53 0.9500 . ?
C38 C39 1.26(2) . ?
C38 H54 0.9500 . ?
C39 C40 1.54(3) . ?
C39 H55 0.9500 . ?
C40 C41 1.357(17) . ?
C40 H56 0.9500 . ?
C41 C42 1.444(18) . ?
C43 C44 1.463(14) . ?
C44 C45 1.313(16) . ?
C45 C46 1.363(16) . ?
C45 H57 0.9500 . ?
C46 C47 1.296(15) . ?
C46 H58 0.9500 . ?
C47 C48 1.496(13) . ?
C49 C50 1.490(13) . ?
C50 C51 1.385(13) . ?
C51 C52 1.374(15) . ?
C51 H59 0.9500 . ?
C52 C53 1.379(16) . ?
C52 H60 0.9500 . ?
C53 C54 1.392(14) . ?
C53 H61 0.9500 . ?
C54 H62 0.9500 . ?
C55 C56 1.45(2) . ?
C55 H63 0.9500 . ?
C56 C57 1.31(2) . ?
C56 H64 0.9500 . ?
C57 C58 1.40(2) . ?
C57 H65 0.9500 . ?
C58 C59 1.482(15) . ?
C58 H66 0.9500 . ?
C59 C60 1.460(16) . ?
C61 C62 1.491(13) . ?
C62 C63 1.380(13) . ?
C63 C64 1.369(13) . ?
C63 H67 0.9500 . ?
C64 C65 1.412(13) . ?
C64 H68 0.9500 . ?
C65 C66 1.528(13) . ?
C67 C68 1.470(14) . ?
C68 C69 1.407(15) . ?
C69 C70 1.405(16) . ?
C69 H69 0.9500 . ?
C70 C71 1.375(18) . ?
C70 H70 0.9500 . ?
C71 C72 1.440(17) . ?
C71 H71 0.9500 . ?
C72 H72 0.9500 . ?
C73 C74 1.381(18) . ?
C73 H73 0.9500 . ?
C74 C75 1.33(2) . ?
C74 H74 0.9500 . ?
C75 C76 1.379(17) . ?
C75 H75 0.9500 . ?
C76 C77 1.412(15) . ?
C76 H76 0.9500 . ?
C77 C78 1.462(14) . ?
C79 C80 1.511(12) . ?
C80 C81 1.433(14) . ?
C81 C82 1.339(13) . ?
C81 H77 0.9500 . ?
C82 C83 1.376(14) . ?
C82 H78 0.9500 . ?
C83 C84 1.518(12) . ?
C85 C86 1.505(14) . ?
C86 C87 1.397(15) . ?
C87 C88 1.367(15) . ?
C87 H79 0.9500 . ?
C88 C89 1.337(19) . ?
C88 H80 0.9500 . ?
C89 C90 1.327(17) . ?
C89 H81 0.9500 . ?
C90 H82 0.9500 . ?
C91 C92 1.297(17) . ?
C91 H83 0.9500 . ?
C92 C93 1.33(2) . ?
C92 H84 0.9500 . ?
C93 C94 1.45(2) . ?
C93 H85 0.9500 . ?
C94 C95 1.401(15) . ?
C94 H86 0.9500 . ?
C95 C96 1.473(16) . ?
C97 C98 1.497(13) . ?
C98 C99 1.343(14) . ?
C99 C100 1.319(12) . ?
C99 H87 0.9500 . ?
C100 C101 1.357(14) . ?
C100 H88 0.9500 . ?
C101 C102 1.468(13) . ?
C103 C104 1.546(14) . ?
C104 C105 1.326(14) . ?
C105 C106 1.350(17) . ?
C105 H89 0.9500 . ?
C106 C107 1.340(17) . ?
C106 H90 0.9500 . ?
C107 C108 1.392(14) . ?
C107 H91 0.9500 . ?
C108 H92 0.9500 . ?
C109 C110 1.352(16) . ?
C109 H93 0.9500 . ?
C110 C111 1.365(18) . ?
C110 H94 0.9500 . ?
C111 C112 1.356(15) . ?
C111 H95 0.9500 . ?
C112 C113 1.368(13) . ?
C112 H96 0.9500 . ?
C113 C114 1.496(14) . ?
C115 C116 1.497(13) . ?
C116 C117 1.328(15) . ?
C117 C118 1.316(12) . ?
C117 H97 0.9500 . ?
C118 C119 1.324(15) . ?
C118 H98 0.9500 . ?
C119 C120 1.466(14) . ?
C121 C122 1.499(15) . ?
C122 C123 1.411(15) . ?
C123 C124 1.352(18) . ?
C123 H99 0.9500 . ?
C124 C125 1.414(19) . ?
C124 H100 0.9500 . ?
C125 C126 1.353(14) . ?
C125 H101 0.9500 . ?
C126 H102 0.9500 . ?
C127 C128 1.45(2) . ?
C127 H103 0.9500 . ?
C128 C129 1.38(2) . ?
C128 H104 0.9500 . ?
C129 C130 1.348(17) . ?
C129 H105 0.9500 . ?
C130 C131 1.396(15) . ?
C130 H106 0.9500 . ?
C131 C132 1.535(13) . ?
C133 C134 1.491(13) . ?
C134 C135 1.412(14) . ?
C135 C136 1.396(13) . ?
C135 H107 0.9500 . ?
C136 C137 1.410(13) . ?
C136 H108 0.9500 . ?
C137 C138 1.453(12) . ?
C139 C140 1.507(13) . ?
C140 C141 1.369(13) . ?
C141 C142 1.407(15) . ?
C141 H109 0.9500 . ?
C142 C143 1.321(17) . ?
C142 H110 0.9500 . ?
C143 C144 1.393(14) . ?
C143 H111 0.9500 . ?
C144 H112 0.9500 . ?
